data_4032009
loop_
_publ_author_name
'Ikbal, Sk Asif'
'Dhamija, Avinash'
'Brahma, Sanfaori'
'Rath, Sankar Prasad'

_publ_section_title
;
 A Nonempirical Approach for Direct Determination of the Absolute
 Configuration of 1,2-Diols and Amino Alcohols Using Mg(II)bisporphyrin.
;
_journal_issue 13
_journal_name_full 'The Journal of organic chemistry'
_journal_page_first 5440
_journal_page_last 5449
_journal_paper_doi 10.1021/acs.joc.6b00724
_journal_volume 81
_journal_year 2016
_chemical_formula_sum 'C177 H209 Cl3 Mg4 N20 O4 S2'
_chemical_formula_weight 2948.34
_chemical_name_systematic
;
 ?
;
_space_group_crystal_system monoclinic
_space_group_IT_number 4
_space_group_name_Hall 'P 2yb'
_space_group_name_H-M_alt 'P 1 21 1'
_symmetry_space_group_name_Hall 'P 2yb'
_symmetry_space_group_name_H-M 'P 1 21 1'
_atom_sites_solution_hydrogens geom
_audit_creation_method SHELXL-2014
_cell_angle_alpha 90
_cell_angle_beta 90.141(3)
_cell_angle_gamma 90
_cell_formula_units_Z 2
_cell_length_a 13.376(2)
_cell_length_b 24.659(4)
_cell_length_c 24.538(4)
_cell_measurement_reflns_used 999
_cell_measurement_temperature 100(2)
_cell_measurement_theta_max 28.0
_cell_measurement_theta_min 2.5
_cell_volume 8094(2)
_computing_cell_refinement 'Bruker SAINT'
_computing_data_collection 'Bruker APEX'
_computing_data_reduction 'Bruker SAINT'
_computing_molecular_graphics 'SHELXL 5.1, XP (Sheldrick, 1994)'
_computing_publication_material SHELXS-97
_computing_structure_refinement 'SHELXL-2014 (Sheldrick, 2014)'
_computing_structure_solution 'SHELXS-97 (Sheldrick, 2008)'
_diffrn_ambient_temperature 100(2)
_diffrn_measured_fraction_theta_full 0.999
_diffrn_measured_fraction_theta_max 0.991
_diffrn_measurement_device_type 'Bruker SMART APEX'
_diffrn_measurement_method \w
_diffrn_radiation_type MoK\a
_diffrn_radiation_wavelength 0.71073
_diffrn_reflns_av_R_equivalents 0.0892
_diffrn_reflns_av_unetI/netI 0.1595
_diffrn_reflns_Laue_measured_fraction_full 0.999
_diffrn_reflns_Laue_measured_fraction_max 0.991
_diffrn_reflns_limit_h_max 16
_diffrn_reflns_limit_h_min -16
_diffrn_reflns_limit_k_max 31
_diffrn_reflns_limit_k_min -23
_diffrn_reflns_limit_l_max 28
_diffrn_reflns_limit_l_min -31
_diffrn_reflns_number 47703
_diffrn_reflns_point_group_measured_fraction_full 0.997
_diffrn_reflns_point_group_measured_fraction_max 0.985
_diffrn_reflns_theta_full 25.000
_diffrn_reflns_theta_max 26.996
_diffrn_reflns_theta_min 1.848
_diffrn_source 'fine-focus sealed tube'
_exptl_absorpt_coefficient_mu 0.159
_exptl_absorpt_correction_T_max 0.980
_exptl_absorpt_correction_T_min 0.970
_exptl_absorpt_correction_type multi-scan
_exptl_absorpt_process_details 'SADABS 2.05 (Sheldrick, 2002)'
_exptl_crystal_colour 'dark red'
_exptl_crystal_density_diffrn 1.210
_exptl_crystal_description block
_exptl_crystal_F_000 3148
_exptl_crystal_size_max 0.220
_exptl_crystal_size_mid 0.150
_exptl_crystal_size_min 0.100
_refine_diff_density_max 0.838
_refine_diff_density_min -0.417
_refine_diff_density_rms 0.088
_refine_ls_abs_structure_details
;
 Flack x determined using 4058 quotients [(I+)-(I-)]/[(I+)+(I-)]
 (Parsons, Flack and Wagner, Acta Cryst. B69 (2013) 249-259).
;
_refine_ls_abs_structure_Flack -0.06(8)
_refine_ls_extinction_method none
_refine_ls_goodness_of_fit_ref 1.012
_refine_ls_hydrogen_treatment constr
_refine_ls_matrix_type full
_refine_ls_number_parameters 1937
_refine_ls_number_reflns 28131
_refine_ls_number_restraints 1
_refine_ls_restrained_S_all 1.012
_refine_ls_R_factor_all 0.1550
_refine_ls_R_factor_gt 0.0893
_refine_ls_shift/su_max 0.000
_refine_ls_shift/su_mean 0.000
_refine_ls_structure_factor_coef Fsqd
_refine_ls_weighting_details 'w=1/[\s^2^(Fo^2^)+(0.1091P)^2^] where P=(Fo^2^+2Fc^2^)/3'
_refine_ls_weighting_scheme calc
_refine_ls_wR_factor_gt 0.1930
_refine_ls_wR_factor_ref 0.2391
_reflns_Friedel_coverage 0.941
_reflns_Friedel_fraction_full 0.996
_reflns_Friedel_fraction_max 0.978
_reflns_number_gt 16149
_reflns_number_total 28131
_reflns_threshold_expression 'I > 2\s(I)'
_cod_data_source_file jo6b00724_si_003.cif
_cod_data_source_block 28sepbm
_cod_database_code 4032009
_shelx_space_group_comment
;
The symmetry employed for this shelxl refinement is uniquely defined
by the following loop, which should always be used as a source of
symmetry information in preference to the above space-group names.
They are only intended as comments.
;
_shelx_estimated_absorpt_t_min 0.966
_shelx_estimated_absorpt_t_max 0.984
_shelxl_version_number 2014-3

loop_
_space_group_symop_operation_xyz
'x, y, z'
'-x, y+1/2, -z'

loop_
_atom_site_label
_atom_site_type_symbol
_atom_site_fract_x
_atom_site_fract_y
_atom_site_fract_z
_atom_site_U_iso_or_equiv
_atom_site_adp_type
_atom_site_occupancy
_atom_site_site_symmetry_order
_atom_site_calc_flag
_atom_site_refinement_flags_posn
_atom_site_refinement_flags_adp
_atom_site_refinement_flags_occupancy
Mg1B Mg 0.4535(3) 0.16115(18) 0.83363(16) 0.0263(9) Uani 1 1 d . . .
Mg1A Mg 0.9510(3) -0.34627(17) 0.65646(16) 0.0277(9) Uani 1 1 d . . .
Mg1 Mg 0.9702(3) -0.36727(18) 0.33207(16) 0.0276(10) Uani 1 1 d . . .
Mg1C Mg 0.4903(3) 0.14044(17) 1.15846(16) 0.0281(9) Uani 1 1 d . . .
S1 S 1.0196(2) -0.20601(14) 0.48787(13) 0.0294(7) Uani 1 1 d . . .
S2 S 0.5318(2) 0.00025(13) 0.99066(13) 0.0294(7) Uani 1 1 d . . .
O1A O 0.9467(6) -0.3750(4) 0.5773(3) 0.036(2) Uani 1 1 d . . .
O1 O 0.9875(6) -0.3855(4) 0.4137(3) 0.038(2) Uani 1 1 d . . .
O1C O 0.5015(6) 0.1677(3) 1.0786(3) 0.0303(19) Uani 1 1 d . . .
O1B O 0.4535(6) 0.1778(4) 0.9164(3) 0.032(2) Uani 1 1 d . . .
N1A N 0.8699(7) -0.2752(4) 0.6434(4) 0.027(2) Uani 1 1 d . . .
N1B N 0.5824(7) 0.1147(4) 0.8374(4) 0.028(2) Uani 1 1 d . . .
N1 N 0.8840(7) -0.2980(4) 0.3441(4) 0.025(2) Uani 1 1 d . . .
N1C N 0.6153(8) 0.0925(5) 1.1553(4) 0.035(3) Uani 1 1 d . . .
N2A N 0.8224(7) -0.3830(4) 0.6873(4) 0.025(2) Uani 1 1 d . . .
N2B N 0.5365(7) 0.2250(5) 0.8000(4) 0.031(3) Uani 1 1 d . . .
N2 N 0.8417(7) -0.4083(5) 0.3074(4) 0.029(3) Uani 1 1 d . . .
N2C N 0.5716(7) 0.1993(5) 1.1998(4) 0.029(2) Uani 1 1 d . . .
N3B N 0.3274(8) 0.2015(5) 0.8064(4) 0.030(3) Uani 1 1 d . . .
N3A N 1.0331(8) -0.4054(5) 0.6969(4) 0.033(3) Uani 1 1 d . . .
N3 N 1.0524(8) -0.4291(4) 0.2960(4) 0.026(2) Uani 1 1 d . . .
N3C N 0.3616(7) 0.1782(4) 1.1875(4) 0.029(2) Uani 1 1 d . . .
N4B N 0.3706(7) 0.0911(4) 0.8411(4) 0.026(2) Uani 1 1 d . . .
N4 N 1.0966(7) -0.3174(4) 0.3300(4) 0.024(2) Uani 1 1 d . . .
N4A N 1.0797(7) -0.3001(4) 0.6477(4) 0.026(2) Uani 1 1 d . . .
N4C N 0.4051(7) 0.0716(5) 1.1419(4) 0.031(3) Uani 1 1 d . . .
N5B N 0.3732(8) 0.1223(5) 1.0081(4) 0.043(3) Uani 1 1 d . . .
H5BA H 0.4376 0.1292 1.0099 0.052 Uiso 1 1 calc R U .
H5BB H 0.3477 0.0954 1.0271 0.052 Uiso 1 1 calc R U .
N5C N 0.6121(8) 0.1554(6) 0.9825(5) 0.050(3) Uani 1 1 d . . .
H5CA H 0.5482 0.1475 0.9798 0.060 Uiso 1 1 calc R U .
H5CB H 0.6553 0.1408 0.9599 0.060 Uiso 1 1 calc R U .
N5A N 0.8596(9) -0.3337(6) 0.4808(5) 0.057(4) Uani 1 1 d . . .
H5AA H 0.9240 -0.3405 0.4787 0.068 Uiso 1 1 calc R U .
H5AB H 0.8324 -0.3093 0.4592 0.068 Uiso 1 1 calc R U .
N5 N 1.1022(8) -0.3582(5) 0.5068(5) 0.047(3) Uani 1 1 d . . .
H5A H 1.1181 -0.3596 0.5416 0.057 Uiso 1 1 calc R U .
H5B H 1.0640 -0.3318 0.4945 0.057 Uiso 1 1 calc R U .
C1 C 0.9167(9) -0.2473(5) 0.3581(5) 0.027(3) Uani 1 1 d . . .
C1A C 0.9036(8) -0.2265(5) 0.6226(4) 0.024(3) Uani 1 1 d . . .
C1B C 0.5894(9) 0.0623(6) 0.8551(5) 0.029(3) Uani 1 1 d . . .
C1C C 0.6239(9) 0.0422(6) 1.1298(5) 0.030(3) Uani 1 1 d . . .
C2B C 0.6964(9) 0.0488(6) 0.8642(5) 0.027(3) Uani 1 1 d . . .
C2A C 0.8197(10) -0.1909(6) 0.6105(5) 0.036(3) Uani 1 1 d . . .
C2C C 0.7291(9) 0.0295(7) 1.1198(5) 0.038(4) Uani 1 1 d . . .
C2 C 0.8280(10) -0.2111(6) 0.3682(5) 0.031(3) Uani 1 1 d . . .
C3C C 0.7817(10) 0.0735(6) 1.1385(5) 0.033(3) Uani 1 1 d . . .
C3 C 0.7486(9) -0.2419(6) 0.3592(5) 0.035(3) Uani 1 1 d . . .
C3A C 0.7341(10) -0.2199(6) 0.6248(5) 0.037(3) Uani 1 1 d . . .
C3B C 0.7490(8) 0.0938(6) 0.8479(5) 0.033(3) Uani 1 1 d . . .
C4A C 0.7663(9) -0.2716(5) 0.6434(5) 0.029(3) Uani 1 1 d . . .
C4B C 0.6772(9) 0.1350(6) 0.8306(5) 0.034(3) Uani 1 1 d . . .
C4C C 0.7121(9) 0.1111(6) 1.1609(5) 0.036(3) Uani 1 1 d . . .
C4 C 0.7806(9) -0.2953(6) 0.3427(5) 0.031(3) Uani 1 1 d . . .
C5B C 0.7023(9) 0.1861(6) 0.8125(5) 0.033(3) Uani 1 1 d . . .
H5BC H 0.7719 0.1934 0.8097 0.039 Uiso 1 1 calc R U .
C5A C 0.7041(9) -0.3131(5) 0.6607(5) 0.030(3) Uani 1 1 d . . .
H5AC H 0.6348 -0.3049 0.6585 0.037 Uiso 1 1 calc R U .
C5C C 0.7356(10) 0.1614(6) 1.1840(5) 0.037(3) Uani 1 1 d . . .
H5CC H 0.8052 0.1683 1.1871 0.045 Uiso 1 1 calc R U .
C5 C 0.7201(9) -0.3393(6) 0.3286(5) 0.029(3) Uani 1 1 d . . .
H5C H 0.6504 -0.3328 0.3322 0.035 Uiso 1 1 calc R U .
C6A C 0.7249(8) -0.3648(6) 0.6805(5) 0.029(3) Uani 1 1 d . . .
C6 C 0.7441(9) -0.3905(5) 0.3105(5) 0.029(3) Uani 1 1 d . . .
C6C C 0.6765(9) 0.2022(7) 1.2030(5) 0.035(3) Uani 1 1 d . . .
C6B C 0.6393(10) 0.2285(6) 0.7978(5) 0.036(3) Uani 1 1 d . . .
C7B C 0.6703(10) 0.2798(5) 0.7760(5) 0.028(3) Uani 1 1 d . . .
C7C C 0.7049(10) 0.2522(6) 1.2290(5) 0.034(3) Uani 1 1 d . . .
C7A C 0.6561(10) -0.4061(6) 0.6991(5) 0.031(3) Uani 1 1 d . . .
C7 C 0.6777(10) -0.4332(6) 0.2959(5) 0.035(3) Uani 1 1 d . . .
C8C C 0.6193(11) 0.2779(6) 1.2422(5) 0.042(4) Uani 1 1 d . . .
C8B C 0.5826(10) 0.3087(5) 0.7656(5) 0.031(3) Uani 1 1 d . . .
C8A C 0.7114(10) -0.4495(5) 0.7167(5) 0.032(3) Uani 1 1 d . . .
C8 C 0.7318(10) -0.4768(6) 0.2829(5) 0.030(3) Uani 1 1 d . . .
C9C C 0.5384(9) 0.2466(6) 1.2223(5) 0.031(3) Uani 1 1 d . . .
C9A C 0.8155(9) -0.4340(5) 0.7101(5) 0.026(3) Uani 1 1 d . . .
C9 C 0.8350(10) -0.4619(5) 0.2890(5) 0.029(3) Uani 1 1 d . . .
C9B C 0.4995(10) 0.2726(6) 0.7803(5) 0.033(3) Uani 1 1 d . . .
C10B C 0.4008(10) 0.2868(7) 0.7768(5) 0.036(3) Uani 1 1 d . . .
H10C H 0.3863 0.3228 0.7655 0.043 Uiso 1 1 calc R U .
C10 C 0.9179(10) -0.4933(5) 0.2754(5) 0.029(3) Uani 1 1 d . . .
H10A H 0.9041 -0.5289 0.2625 0.034 Uiso 1 1 calc R U .
C10C C 0.4352(10) 0.2586(5) 1.2282(5) 0.030(3) Uani 1 1 d . . .
H10D H 0.4195 0.2915 1.2464 0.036 Uiso 1 1 calc R U .
C10A C 0.8971(10) -0.4651(6) 0.7271(5) 0.037(3) Uani 1 1 d . . .
H10B H 0.8824 -0.4990 0.7438 0.044 Uiso 1 1 calc R U .
C11 C 1.0181(9) -0.4792(6) 0.2784(5) 0.031(3) Uani 1 1 d . . .
C11B C 0.3196(10) 0.2532(6) 0.7882(5) 0.032(3) Uani 1 1 d . . .
C11C C 0.3563(9) 0.2286(6) 1.2107(5) 0.031(3) Uani 1 1 d . . .
C11A C 0.9976(10) -0.4516(5) 0.7223(5) 0.029(3) Uani 1 1 d . . .
C12B C 0.2156(10) 0.2711(7) 0.7827(5) 0.038(4) Uani 1 1 d . . .
C12C C 0.2501(10) 0.2442(6) 1.2182(5) 0.034(3) Uani 1 1 d . . .
C12 C 1.1042(10) -0.5123(6) 0.2612(5) 0.035(3) Uani 1 1 d . . .
C12A C 1.0802(10) -0.4864(6) 0.7386(5) 0.034(3) Uani 1 1 d . . .
C13B C 0.1585(9) 0.2258(6) 0.7943(5) 0.030(3) Uani 1 1 d . . .
C13C C 0.1940(9) 0.2028(6) 1.2016(5) 0.035(3) Uani 1 1 d . . .
C13A C 1.1668(10) -0.4608(6) 0.7229(5) 0.038(4) Uani 1 1 d . . .
C13 C 1.1874(10) -0.4845(6) 0.2713(5) 0.036(3) Uani 1 1 d . . .
C14 C 1.1551(8) -0.4305(6) 0.2925(5) 0.028(3) Uani 1 1 d . . .
C14B C 0.2290(9) 0.1824(6) 0.8099(4) 0.030(3) Uani 1 1 d . . .
C14C C 0.2642(9) 0.1603(5) 1.1818(5) 0.026(3) Uani 1 1 d . . .
C14A C 1.1360(10) -0.4088(5) 0.6984(5) 0.029(3) Uani 1 1 d . . .
C15B C 0.2048(9) 0.1302(6) 0.8260(5) 0.029(3) Uani 1 1 d . . .
H15C H 0.1353 0.1225 0.8277 0.035 Uiso 1 1 calc R U .
C15A C 1.1991(10) -0.3703(6) 0.6761(5) 0.035(3) Uani 1 1 d . . .
H15A H 1.2681 -0.3792 0.6764 0.043 Uiso 1 1 calc R U .
C15C C 0.2377(10) 0.1115(6) 1.1609(5) 0.035(3) Uani 1 1 d . . .
H15D H 0.1680 0.1048 1.1581 0.042 Uiso 1 1 calc R U .
C15 C 1.2170(11) -0.3889(5) 0.3059(5) 0.034(3) Uani 1 1 d . . .
H15B H 1.2865 -0.3960 0.3025 0.040 Uiso 1 1 calc R U .
C16 C 1.1912(9) -0.3358(5) 0.3244(5) 0.029(3) Uani 1 1 d . . .
C16B C 0.2670(9) 0.0881(6) 0.8397(5) 0.029(3) Uani 1 1 d . . .
C16A C 1.1747(9) -0.3194(6) 0.6531(5) 0.030(3) Uani 1 1 d . . .
C16C C 0.3014(9) 0.0692(6) 1.1426(6) 0.035(3) Uani 1 1 d . . .
C17 C 1.2619(9) -0.2962(6) 0.3427(5) 0.029(3) Uani 1 1 d . . .
C17C C 0.2689(10) 0.0169(6) 1.1238(6) 0.038(3) Uani 1 1 d . . .
C17B C 0.2341(9) 0.0357(6) 0.8584(5) 0.031(3) Uani 1 1 d . . .
C17A C 1.2457(9) -0.2833(6) 0.6323(5) 0.036(3) Uani 1 1 d . . .
C18B C 0.3188(9) 0.0052(6) 0.8703(5) 0.030(3) Uani 1 1 d . . .
C18A C 1.1952(10) -0.2389(6) 0.6144(5) 0.036(3) Uani 1 1 d . . .
C18C C 0.3530(10) -0.0137(6) 1.1130(5) 0.035(3) Uani 1 1 d . . .
C18 C 1.2092(9) -0.2522(6) 0.3597(5) 0.031(3) Uani 1 1 d . . .
C19 C 1.1038(8) -0.2664(5) 0.3523(5) 0.024(3) Uani 1 1 d . . .
C19A C 1.0899(9) -0.2498(6) 0.6250(5) 0.029(3) Uani 1 1 d . . .
C19B C 0.4044(9) 0.0404(6) 0.8590(5) 0.029(3) Uani 1 1 d . . .
C19C C 0.4383(9) 0.0220(5) 1.1231(5) 0.029(3) Uani 1 1 d . . .
C20 C 1.0183(10) -0.2337(6) 0.3626(5) 0.036(3) Uani 1 1 d . . .
C20A C 1.0058(9) -0.2151(6) 0.6147(5) 0.028(3) Uani 1 1 d . . .
C20B C 0.5073(10) 0.0262(5) 0.8645(5) 0.029(3) Uani 1 1 d . . .
C20C C 0.5418(9) 0.0077(6) 1.1167(5) 0.030(3) Uani 1 1 d . . .
C21 C 0.8264(10) -0.1539(6) 0.3861(5) 0.035(3) Uani 1 1 d . . .
H21A H 0.7585 -0.1394 0.3824 0.053 Uiso 1 1 calc R U .
H21B H 0.8722 -0.1326 0.3634 0.053 Uiso 1 1 calc R U .
H21C H 0.8475 -0.1516 0.4243 0.053 Uiso 1 1 calc R U .
C21A C 0.8159(11) -0.1350(6) 0.5907(6) 0.046(4) Uani 1 1 d . . .
H21D H 0.7462 -0.1230 0.5885 0.069 Uiso 1 1 calc R U .
H21E H 0.8465 -0.1330 0.5545 0.069 Uiso 1 1 calc R U .
H21F H 0.8526 -0.1114 0.6160 0.069 Uiso 1 1 calc R U .
C21B C 0.7460(9) -0.0016(6) 0.8866(5) 0.033(3) Uani 1 1 d . . .
H21G H 0.8185 0.0011 0.8817 0.050 Uiso 1 1 calc R U .
H21H H 0.7208 -0.0336 0.8672 0.050 Uiso 1 1 calc R U .
H21I H 0.7309 -0.0050 0.9255 0.050 Uiso 1 1 calc R U .
C21C C 0.7750(10) -0.0165(7) 1.0895(6) 0.052(4) Uani 1 1 d . . .
H21J H 0.8477 -0.0117 1.0883 0.078 Uiso 1 1 calc R U .
H21K H 0.7483 -0.0175 1.0523 0.078 Uiso 1 1 calc R U .
H21L H 0.7592 -0.0507 1.1080 0.078 Uiso 1 1 calc R U .
C22A C 0.6278(10) -0.2016(7) 0.6212(5) 0.046(4) Uani 1 1 d . . .
H22A H 0.5867 -0.2228 0.6471 0.055 Uiso 1 1 calc R U .
H22B H 0.6234 -0.1629 0.6318 0.055 Uiso 1 1 calc R U .
C22 C 0.6410(9) -0.2259(7) 0.3639(6) 0.041(4) Uani 1 1 d . . .
H22C H 0.5993 -0.2506 0.3416 0.050 Uiso 1 1 calc R U .
H22D H 0.6319 -0.1886 0.3498 0.050 Uiso 1 1 calc R U .
C22B C 0.8606(9) 0.1034(7) 0.8484(6) 0.045(4) Uani 1 1 d . . .
H22E H 0.8958 0.0691 0.8401 0.054 Uiso 1 1 calc R U .
H22F H 0.8782 0.1301 0.8199 0.054 Uiso 1 1 calc R U .
C22C C 0.8942(9) 0.0802(7) 1.1342(6) 0.050(4) Uani 1 1 d . . .
H22G H 0.9269 0.0444 1.1385 0.060 Uiso 1 1 calc R U .
H22H H 0.9182 0.1041 1.1639 0.060 Uiso 1 1 calc R U .
C23B C 0.8945(13) 0.1241(10) 0.9031(7) 0.081(7) Uani 1 1 d . . .
H23G H 0.9677 0.1247 0.9044 0.121 Uiso 1 1 calc R U .
H23H H 0.8691 0.1002 0.9318 0.121 Uiso 1 1 calc R U .
H23I H 0.8687 0.1609 0.9087 0.121 Uiso 1 1 calc R U .
C23A C 0.5883(12) -0.2083(10) 0.5666(6) 0.072(6) Uani 1 1 d . . .
H23A H 0.5154 -0.2043 0.5672 0.108 Uiso 1 1 calc R U .
H23B H 0.6057 -0.2444 0.5530 0.108 Uiso 1 1 calc R U .
H23C H 0.6172 -0.1806 0.5426 0.108 Uiso 1 1 calc R U .
C23C C 0.9234(12) 0.1049(10) 1.0787(7) 0.084(7) Uani 1 1 d . . .
H23J H 0.9926 0.1178 1.0803 0.127 Uiso 1 1 calc R U .
H23K H 0.8789 0.1353 1.0702 0.127 Uiso 1 1 calc R U .
H23L H 0.9172 0.0772 1.0502 0.127 Uiso 1 1 calc R U .
C23 C 0.6070(11) -0.2284(8) 0.4240(6) 0.060(5) Uani 1 1 d . . .
H23D H 0.5350 -0.2214 0.4261 0.091 Uiso 1 1 calc R U .
H23E H 0.6430 -0.2009 0.4452 0.091 Uiso 1 1 calc R U .
H23F H 0.6215 -0.2644 0.4389 0.091 Uiso 1 1 calc R U .
C24C C 0.8123(11) 0.2707(7) 1.2388(5) 0.048(4) Uani 1 1 d . . .
H24E H 0.8574 0.2389 1.2369 0.058 Uiso 1 1 calc R U .
H24F H 0.8179 0.2863 1.2759 0.058 Uiso 1 1 calc R U .
C24B C 0.7742(11) 0.2997(7) 0.7691(5) 0.043(4) Uani 1 1 d . . .
H24G H 0.7799 0.3171 0.7329 0.051 Uiso 1 1 calc R U .
H24H H 0.8201 0.2682 0.7696 0.051 Uiso 1 1 calc R U .
C24A C 0.5437(10) -0.4018(6) 0.6991(6) 0.043(4) Uani 1 1 d . . .
H24A H 0.5241 -0.3631 0.7009 0.051 Uiso 1 1 calc R U .
H24B H 0.5168 -0.4203 0.7318 0.051 Uiso 1 1 calc R U .
C24 C 0.5648(10) -0.4301(7) 0.2961(6) 0.041(4) Uani 1 1 d . . .
H24C H 0.5448 -0.3922 0.2883 0.049 Uiso 1 1 calc R U .
H24D H 0.5390 -0.4530 0.2661 0.049 Uiso 1 1 calc R U .
C25B C 0.8089(12) 0.3404(7) 0.8126(7) 0.057(5) Uani 1 1 d . . .
H25G H 0.8776 0.3518 0.8048 0.086 Uiso 1 1 calc R U .
H25H H 0.8064 0.3233 0.8486 0.086 Uiso 1 1 calc R U .
H25I H 0.7648 0.3722 0.8121 0.086 Uiso 1 1 calc R U .
C25C C 0.8463(11) 0.3136(8) 1.1964(6) 0.059(5) Uani 1 1 d . . .
H25J H 0.9178 0.3210 1.2012 0.088 Uiso 1 1 calc R U .
H25K H 0.8083 0.3472 1.2017 0.088 Uiso 1 1 calc R U .
H25L H 0.8343 0.2997 1.1595 0.088 Uiso 1 1 calc R U .
C25A C 0.4995(12) -0.4273(9) 0.6483(8) 0.076(6) Uani 1 1 d . . .
H25A H 0.4269 -0.4221 0.6481 0.113 Uiso 1 1 calc R U .
H25B H 0.5146 -0.4662 0.6479 0.113 Uiso 1 1 calc R U .
H25C H 0.5284 -0.4101 0.6159 0.113 Uiso 1 1 calc R U .
C25 C 0.5168(10) -0.4470(8) 0.3466(6) 0.051(4) Uani 1 1 d . . .
H25D H 0.4440 -0.4448 0.3423 0.077 Uiso 1 1 calc R U .
H25E H 0.5383 -0.4232 0.3764 0.077 Uiso 1 1 calc R U .
H25F H 0.5358 -0.4845 0.3549 0.077 Uiso 1 1 calc R U .
C26C C 0.6086(11) 0.3335(5) 1.2706(6) 0.040(3) Uani 1 1 d . . .
H26G H 0.6679 0.3405 1.2931 0.060 Uiso 1 1 calc R U .
H26H H 0.5490 0.3334 1.2937 0.060 Uiso 1 1 calc R U .
H26I H 0.6022 0.3620 1.2429 0.060 Uiso 1 1 calc R U .
C26A C 0.6738(11) -0.5010(6) 0.7374(6) 0.042(4) Uani 1 1 d . . .
H26A H 0.6061 -0.5073 0.7234 0.063 Uiso 1 1 calc R U .
H26B H 0.6723 -0.5000 0.7773 0.063 Uiso 1 1 calc R U .
H26C H 0.7177 -0.5305 0.7254 0.063 Uiso 1 1 calc R U .
C26 C 0.6977(11) -0.5328(6) 0.2660(6) 0.043(4) Uani 1 1 d . . .
H26D H 0.7312 -0.5432 0.2321 0.065 Uiso 1 1 calc R U .
H26E H 0.6252 -0.5326 0.2602 0.065 Uiso 1 1 calc R U .
H26F H 0.7147 -0.5589 0.2947 0.065 Uiso 1 1 calc R U .
C26B C 0.5736(12) 0.3638(7) 0.7435(6) 0.050(4) Uani 1 1 d . . .
H26J H 0.5106 0.3671 0.7233 0.075 Uiso 1 1 calc R U .
H26K H 0.6297 0.3710 0.7189 0.075 Uiso 1 1 calc R U .
H26L H 0.5746 0.3901 0.7734 0.075 Uiso 1 1 calc R U .
C27 C 1.0910(12) -0.5699(6) 0.2385(6) 0.051(4) Uani 1 1 d . . .
H27A H 1.1539 -0.5821 0.2223 0.077 Uiso 1 1 calc R U .
H27B H 1.0383 -0.5699 0.2107 0.077 Uiso 1 1 calc R U .
H27C H 1.0722 -0.5945 0.2682 0.077 Uiso 1 1 calc R U .
C27B C 0.1782(11) 0.3248(6) 0.7671(6) 0.044(4) Uani 1 1 d . . .
H27G H 0.1104 0.3214 0.7523 0.066 Uiso 1 1 calc R U .
H27H H 0.2222 0.3405 0.7393 0.066 Uiso 1 1 calc R U .
H27I H 0.1771 0.3485 0.7992 0.066 Uiso 1 1 calc R U .
C27C C 0.2135(11) 0.2997(6) 1.2386(6) 0.044(4) Uani 1 1 d . . .
H27J H 0.1481 0.2954 1.2561 0.066 Uiso 1 1 calc R U .
H27K H 0.2074 0.3247 1.2077 0.066 Uiso 1 1 calc R U .
H27L H 0.2615 0.3142 1.2650 0.066 Uiso 1 1 calc R U .
C27A C 1.0666(13) -0.5385(7) 0.7678(6) 0.062(5) Uani 1 1 d . . .
H27D H 1.0166 -0.5339 0.7965 0.093 Uiso 1 1 calc R U .
H27E H 1.1304 -0.5496 0.7841 0.093 Uiso 1 1 calc R U .
H27F H 1.0441 -0.5663 0.7420 0.093 Uiso 1 1 calc R U .
C28B C 0.0467(10) 0.2204(7) 0.7950(5) 0.042(4) Uani 1 1 d . . .
H28E H 0.0288 0.1814 0.7950 0.050 Uiso 1 1 calc R U .
H28H H 0.0187 0.2369 0.7615 0.050 Uiso 1 1 calc R U .
C28C C 0.0817(9) 0.1965(6) 1.2019(5) 0.038(3) Uani 1 1 d . . .
H28F H 0.0542 0.2161 1.2338 0.046 Uiso 1 1 calc R U .
H28G H 0.0648 0.1577 1.2060 0.046 Uiso 1 1 calc R U .
C28A C 1.2720(10) -0.4812(6) 0.7320(5) 0.039(3) Uani 1 1 d . . .
H28A H 1.3191 -0.4503 0.7306 0.047 Uiso 1 1 calc R U .
H28B H 1.2768 -0.4976 0.7688 0.047 Uiso 1 1 calc R U .
C28 C 1.2936(10) -0.5040(6) 0.2638(6) 0.041(4) Uani 1 1 d . . .
H28C H 1.3001 -0.5212 0.2275 0.049 Uiso 1 1 calc R U .
H28D H 1.3395 -0.4726 0.2651 0.049 Uiso 1 1 calc R U .
C29C C 0.0328(11) 0.2180(8) 1.1507(6) 0.060(5) Uani 1 1 d . . .
H29G H -0.0399 0.2142 1.1536 0.090 Uiso 1 1 calc R U .
H29H H 0.0566 0.1973 1.1192 0.090 Uiso 1 1 calc R U .
H29I H 0.0500 0.2563 1.1460 0.090 Uiso 1 1 calc R U .
C29A C 1.3020(12) -0.5229(6) 0.6899(6) 0.049(4) Uani 1 1 d . . .
H29A H 1.3723 -0.5328 0.6954 0.074 Uiso 1 1 calc R U .
H29B H 1.2933 -0.5076 0.6534 0.074 Uiso 1 1 calc R U .
H29C H 1.2600 -0.5552 0.6938 0.074 Uiso 1 1 calc R U .
C29 C 1.3233(11) -0.5439(7) 0.3068(6) 0.051(4) Uani 1 1 d . . .
H29D H 1.3931 -0.5547 0.3013 0.077 Uiso 1 1 calc R U .
H29E H 1.2801 -0.5759 0.3044 0.077 Uiso 1 1 calc R U .
H29F H 1.3162 -0.5272 0.3428 0.077 Uiso 1 1 calc R U .
C29B C 0.0001(11) 0.2476(9) 0.8447(7) 0.069(6) Uani 1 1 d . . .
H29J H -0.0729 0.2452 0.8423 0.103 Uiso 1 1 calc R U .
H29K H 0.0202 0.2858 0.8458 0.103 Uiso 1 1 calc R U .
H29L H 0.0231 0.2293 0.8779 0.103 Uiso 1 1 calc R U .
C30C C 0.1616(9) -0.0016(6) 1.1211(6) 0.044(4) Uani 1 1 d . . .
H30E H 0.1202 0.0216 1.1451 0.053 Uiso 1 1 calc R U .
H30F H 0.1567 -0.0394 1.1344 0.053 Uiso 1 1 calc R U .
C30 C 1.3732(9) -0.3032(6) 0.3440(5) 0.038(3) Uani 1 1 d . . .
H30A H 1.4059 -0.2677 0.3383 0.046 Uiso 1 1 calc R U .
H30B H 1.3938 -0.3276 0.3141 0.046 Uiso 1 1 calc R U .
C30B C 0.1267(10) 0.0186(7) 0.8658(6) 0.044(4) Uani 1 1 d . . .
H30G H 0.0849 0.0387 0.8393 0.052 Uiso 1 1 calc R U .
H30H H 0.1210 -0.0204 0.8571 0.052 Uiso 1 1 calc R U .
C30A C 1.3581(9) -0.2906(6) 0.6304(6) 0.042(4) Uani 1 1 d . . .
H30C H 1.3796 -0.3161 0.6593 0.050 Uiso 1 1 calc R U .
H30D H 1.3916 -0.2554 0.6368 0.050 Uiso 1 1 calc R U .
C31A C 1.3874(11) -0.3127(8) 0.5750(8) 0.074(6) Uani 1 1 d . . .
H31A H 1.4584 -0.3225 0.5754 0.111 Uiso 1 1 calc R U .
H31B H 1.3756 -0.2849 0.5472 0.111 Uiso 1 1 calc R U .
H31C H 1.3472 -0.3449 0.5668 0.111 Uiso 1 1 calc R U .
C31C C 0.1221(12) 0.0016(9) 1.0629(7) 0.073(6) Uani 1 1 d . . .
H31G H 0.0520 -0.0099 1.0622 0.110 Uiso 1 1 calc R U .
H31H H 0.1617 -0.0223 1.0395 0.110 Uiso 1 1 calc R U .
H31I H 0.1271 0.0390 1.0498 0.110 Uiso 1 1 calc R U .
C31 C 1.4084(12) -0.3275(8) 0.3995(7) 0.062(5) Uani 1 1 d . . .
H31D H 1.4802 -0.3351 0.3979 0.093 Uiso 1 1 calc R U .
H31E H 1.3719 -0.3611 0.4067 0.093 Uiso 1 1 calc R U .
H31F H 1.3953 -0.3014 0.4287 0.093 Uiso 1 1 calc R U .
C31B C 0.0857(15) 0.0278(11) 0.9217(6) 0.101(9) Uani 1 1 d . . .
H31J H 0.0129 0.0232 0.9210 0.152 Uiso 1 1 calc R U .
H31K H 0.1019 0.0647 0.9337 0.152 Uiso 1 1 calc R U .
H31L H 0.1153 0.0016 0.9471 0.152 Uiso 1 1 calc R U .
C32 C 1.2547(10) -0.2051(8) 0.3863(6) 0.050(4) Uani 1 1 d . . .
H32A H 1.3276 -0.2089 0.3861 0.075 Uiso 1 1 calc R U .
H32B H 1.2310 -0.2027 0.4240 0.075 Uiso 1 1 calc R U .
H32C H 1.2359 -0.1720 0.3665 0.075 Uiso 1 1 calc R U .
C32C C 0.3491(11) -0.0700(7) 1.0909(6) 0.054(4) Uani 1 1 d . . .
H32G H 0.2801 -0.0833 1.0920 0.081 Uiso 1 1 calc R U .
H32H H 0.3917 -0.0937 1.1131 0.081 Uiso 1 1 calc R U .
H32I H 0.3730 -0.0701 1.0532 0.081 Uiso 1 1 calc R U .
C32A C 1.2432(10) -0.1893(7) 0.5891(6) 0.045(4) Uani 1 1 d . . .
H32D H 1.3159 -0.1915 0.5935 0.067 Uiso 1 1 calc R U .
H32E H 1.2183 -0.1566 0.6073 0.067 Uiso 1 1 calc R U .
H32F H 1.2263 -0.1877 0.5503 0.067 Uiso 1 1 calc R U .
C32B C 0.3144(11) -0.0513(7) 0.8930(7) 0.054(5) Uani 1 1 d . . .
H32J H 0.2452 -0.0644 0.8921 0.081 Uiso 1 1 calc R U .
H32K H 0.3385 -0.0511 0.9308 0.081 Uiso 1 1 calc R U .
H32L H 0.3566 -0.0753 0.8711 0.081 Uiso 1 1 calc R U .
C33 C 1.0400(9) -0.1750(6) 0.3784(5) 0.028(3) Uani 1 1 d . . .
C34 C 1.0406(9) -0.1606(5) 0.4342(5) 0.026(3) Uani 1 1 d . . .
C35 C 1.0619(9) -0.1088(6) 0.4516(5) 0.029(3) Uani 1 1 d . . .
C36 C 1.0785(10) -0.0689(6) 0.4113(5) 0.034(3) Uani 1 1 d . . .
H36B H 1.0913 -0.0325 0.4220 0.041 Uiso 1 1 calc R U .
C37 C 1.0762(10) -0.0820(6) 0.3569(5) 0.038(3) Uani 1 1 d . . .
H37B H 1.0862 -0.0546 0.3303 0.045 Uiso 1 1 calc R U .
C38 C 1.0594(9) -0.1344(6) 0.3409(6) 0.035(3) Uani 1 1 d . . .
H38A H 1.0612 -0.1432 0.3032 0.042 Uiso 1 1 calc R U .
C33A C 1.0309(10) -0.1599(6) 0.5921(5) 0.035(3) Uani 1 1 d . . .
C34A C 1.0381(8) -0.1531(5) 0.5354(5) 0.029(3) Uani 1 1 d . . .
C35A C 1.0601(9) -0.1033(5) 0.5091(4) 0.029(3) Uani 1 1 d . . .
C36A C 1.0772(10) -0.0594(5) 0.5448(5) 0.035(3) Uani 1 1 d . . .
H36A H 1.0945 -0.0251 0.5298 0.041 Uiso 1 1 calc R U .
C37A C 1.0699(11) -0.0643(6) 0.5992(6) 0.043(4) Uani 1 1 d . . .
H37A H 1.0798 -0.0334 0.6217 0.051 Uiso 1 1 calc R U .
C38A C 1.0477(10) -0.1151(6) 0.6233(6) 0.042(3) Uani 1 1 d . . .
H38B H 1.0444 -0.1180 0.6618 0.050 Uiso 1 1 calc R U .
C33B C 0.5312(9) -0.0291(6) 0.8804(5) 0.029(3) Uani 1 1 d . . .
C34B C 0.5422(9) -0.0436(6) 0.9354(5) 0.034(3) Uani 1 1 d . . .
C35B C 0.5684(9) -0.0980(6) 0.9531(5) 0.033(3) Uani 1 1 d . . .
C36B C 0.5780(10) -0.1381(6) 0.9117(6) 0.039(3) Uani 1 1 d . . .
H36C H 0.5936 -0.1746 0.9210 0.046 Uiso 1 1 calc R U .
C37B C 0.5644(10) -0.1237(6) 0.8581(6) 0.040(4) Uani 1 1 d . . .
H37C H 0.5707 -0.1508 0.8308 0.048 Uiso 1 1 calc R U .
C38B C 0.5415(9) -0.0705(5) 0.8420(5) 0.030(3) Uani 1 1 d . . .
H38E H 0.5328 -0.0625 0.8044 0.036 Uiso 1 1 calc R U .
C33C C 0.5628(6) -0.0461(3) 1.0919(3) 0.035(3) Uani 1 1 d G . .
C34C C 0.5594(6) -0.0510(3) 1.0354(3) 0.030(3) Uani 1 1 d G . .
C35C C 0.5797(7) -0.1006(4) 1.0110(2) 0.038(3) Uani 1 1 d G . .
C36C C 0.6035(7) -0.1453(3) 1.0430(3) 0.042(4) Uani 1 1 d G . .
H36D H 0.6174 -0.1793 1.0263 0.050 Uiso 1 1 calc R U .
C37C C 0.6069(7) -0.1405(3) 1.0994(3) 0.049(4) Uani 1 1 d G . .
H37D H 0.6231 -0.1710 1.1212 0.059 Uiso 1 1 calc R U .
C38C C 0.5866(7) -0.0908(4) 1.1238(2) 0.037(3) Uani 1 1 d G . .
H38C H 0.5889 -0.0875 1.1624 0.044 Uiso 1 1 calc R U .
C39A C 0.8656(9) -0.4018(6) 0.5513(4) 0.039(3) Uani 1 1 d . . .
H39A H 0.8252 -0.4208 0.5791 0.047 Uiso 1 1 calc R U .
H39B H 0.8923 -0.4294 0.5259 0.047 Uiso 1 1 calc R U .
C39B C 0.3710(9) 0.1989(5) 0.9453(5) 0.035(3) Uani 1 1 d . . .
H39E H 0.3282 0.2196 0.9197 0.041 Uiso 1 1 calc R U .
H39F H 0.3959 0.2246 0.9733 0.041 Uiso 1 1 calc R U .
C40 C 1.1393(10) -0.3994(6) 0.4696(5) 0.043(3) Uani 1 1 d . . .
H40A H 1.1821 -0.3807 0.4420 0.051 Uiso 1 1 calc R U .
C39C C 0.5594(10) 0.2125(5) 1.0582(5) 0.037(3) Uani 1 1 d . . .
H39G H 0.5842 0.2345 1.0892 0.045 Uiso 1 1 calc R U .
H39H H 0.5163 0.2360 1.0354 0.045 Uiso 1 1 calc R U .
C39 C 1.0505(10) -0.4247(5) 0.4390(5) 0.038(3) Uani 1 1 d . . .
H39C H 1.0762 -0.4497 0.4107 0.045 Uiso 1 1 calc R U .
H39D H 1.0103 -0.4463 0.4649 0.045 Uiso 1 1 calc R U .
C40B C 0.3076(9) 0.1559(6) 0.9731(5) 0.040(3) Uani 1 1 d . . .
H40C H 0.2789 0.1320 0.9441 0.048 Uiso 1 1 calc R U .
C40C C 0.6468(10) 0.1931(6) 1.0249(5) 0.045(4) Uani 1 1 d . . .
H40D H 0.6936 0.1731 1.0496 0.054 Uiso 1 1 calc R U .
C40A C 0.7984(11) -0.3624(7) 0.5197(5) 0.049(4) Uani 1 1 d . . .
H40B H 0.7694 -0.3356 0.5459 0.059 Uiso 1 1 calc R U .
C41C C 0.7046(12) 0.2407(8) 0.9989(6) 0.054(4) Uani 1 1 d . . .
H41C H 0.7611 0.2239 0.9784 0.065 Uiso 1 1 calc R U .
C41B C 0.2207(10) 0.1800(6) 1.0053(5) 0.039(3) Uani 1 1 d . . .
H41D H 0.1883 0.1493 1.0251 0.047 Uiso 1 1 calc R U .
C41A C 0.7117(11) -0.3909(10) 0.4890(7) 0.080(7) Uani 1 1 d . . .
H41A H 0.6912 -0.3625 0.4622 0.097 Uiso 1 1 calc R U .
C41 C 1.2048(11) -0.4420(8) 0.4984(6) 0.053(5) Uani 1 1 d . . .
H41B H 1.2601 -0.4220 0.5171 0.063 Uiso 1 1 calc R U .
C42A C 0.6304(15) -0.3966(11) 0.5178(13) 0.167(16) Uani 1 1 d . . .
H42A H 0.6166 -0.3603 0.5333 0.200 Uiso 1 1 calc R U .
H42B H 0.6496 -0.4198 0.5491 0.200 Uiso 1 1 calc R U .
C42 C 1.2518(12) -0.4779(8) 0.4565(7) 0.069(5) Uani 1 1 d . . .
H42C H 1.2818 -0.4556 0.4273 0.083 Uiso 1 1 calc R U .
H42D H 1.2004 -0.5017 0.4400 0.083 Uiso 1 1 calc R U .
C42B C 0.1422(10) 0.2041(7) 0.9687(5) 0.052(4) Uani 1 1 d . . .
H42E H 0.1291 0.1782 0.9387 0.063 Uiso 1 1 calc R U .
H42H H 0.1700 0.2375 0.9521 0.063 Uiso 1 1 calc R U .
C42C C 0.7539(16) 0.2764(9) 1.0436(8) 0.093(7) Uani 1 1 d . . .
H42F H 0.7894 0.2526 1.0698 0.112 Uiso 1 1 calc R U .
H42G H 0.7009 0.2958 1.0639 0.112 Uiso 1 1 calc R U .
C43A C 0.5377(16) -0.4163(12) 0.5002(10) 0.114(9) Uani 1 1 d . . .
H43A H 0.5008 -0.4309 0.5313 0.171 Uiso 1 1 calc R U .
H43B H 0.5480 -0.4451 0.4732 0.171 Uiso 1 1 calc R U .
H43C H 0.4993 -0.3867 0.4836 0.171 Uiso 1 1 calc R U .
C43 C 1.3332(18) -0.5127(12) 0.4842(11) 0.150(13) Uani 1 1 d . . .
H43D H 1.3597 -0.5389 0.4579 0.225 Uiso 1 1 calc R U .
H43E H 1.3042 -0.5321 0.5152 0.225 Uiso 1 1 calc R U .
H43F H 1.3874 -0.4891 0.4970 0.225 Uiso 1 1 calc R U .
C43B C 0.0416(12) 0.2185(9) 0.9955(6) 0.064(5) Uani 1 1 d . . .
H43G H -0.0075 0.2275 0.9672 0.096 Uiso 1 1 calc R U .
H43H H 0.0506 0.2498 1.0197 0.096 Uiso 1 1 calc R U .
H43I H 0.0176 0.1875 1.0167 0.096 Uiso 1 1 calc R U .
C44B C 0.2552(11) 0.2210(6) 1.0492(5) 0.050(4) Uani 1 1 d . . .
H44G H 0.3169 0.2080 1.0663 0.074 Uiso 1 1 calc R U .
H44H H 0.2031 0.2248 1.0769 0.074 Uiso 1 1 calc R U .
H44I H 0.2675 0.2563 1.0321 0.074 Uiso 1 1 calc R U .
C44A C 0.7462(10) -0.4369(6) 0.4515(5) 0.045(4) Uani 1 1 d . . .
H44A H 0.8140 -0.4293 0.4385 0.067 Uiso 1 1 calc R U .
H44B H 0.7007 -0.4397 0.4203 0.067 Uiso 1 1 calc R U .
H44C H 0.7460 -0.4712 0.4717 0.067 Uiso 1 1 calc R U .
C44C C 0.6464(13) 0.2729(7) 0.9577(6) 0.069(5) Uani 1 1 d . . .
H44J H 0.6915 0.2977 0.9385 0.104 Uiso 1 1 calc R U .
H44K H 0.5943 0.2938 0.9762 0.104 Uiso 1 1 calc R U .
H44L H 0.6154 0.2481 0.9314 0.104 Uiso 1 1 calc R U .
C44 C 1.1467(13) -0.4708(7) 0.5414(6) 0.066(5) Uani 1 1 d . . .
H44D H 1.1885 -0.4991 0.5578 0.099 Uiso 1 1 calc R U .
H44E H 1.0872 -0.4874 0.5251 0.099 Uiso 1 1 calc R U .
H44F H 1.1264 -0.4449 0.5695 0.099 Uiso 1 1 calc R U .
C43C C 0.8310(17) 0.3197(13) 1.0198(11) 0.136(11) Uani 1 1 d . . .
H43J H 0.8735 0.3333 1.0494 0.203 Uiso 1 1 calc R U .
H43K H 0.7940 0.3499 1.0035 0.203 Uiso 1 1 calc R U .
H43L H 0.8727 0.3024 0.9921 0.203 Uiso 1 1 calc R U .
C1S C 1.1502(18) 0.3834(10) 1.0281(9) 0.011(5) Uiso 0.385(7) 1 d . . P
H1SA H 1.2177 0.4004 1.0245 0.013 Uiso 0.385(7) 1 calc R U P
Cl1 Cl 1.1444(9) 0.3486(6) 1.0819(5) 0.069(4) Uiso 0.385(7) 1 d . . P
Cl2 Cl 1.1140(9) 0.3526(5) 0.9659(5) 0.073(4) Uiso 0.385(7) 1 d . . P
Cl3 Cl 1.0496(7) 0.4373(4) 1.0302(4) 0.052(3) Uiso 0.385(7) 1 d . . P
C2S C 0.421(2) -0.0631(10) 0.4463(8) 0.061(8) Uani 0.615(7) 1 d . . P
H2SA H 0.4431 -0.0259 0.4571 0.073 Uiso 0.615(7) 1 calc R U P
Cl4 Cl 0.4011(11) -0.0959(7) 0.5062(5) 0.196(8) Uani 0.615(7) 1 d . . P
Cl5 Cl 0.3213(5) -0.0540(3) 0.4121(3) 0.073(2) Uani 0.615(7) 1 d . . P
Cl6 Cl 0.5194(6) -0.0891(3) 0.4099(3) 0.086(3) Uani 0.615(7) 1 d . . P

loop_
_atom_site_aniso_label
_atom_site_aniso_U_11
_atom_site_aniso_U_22
_atom_site_aniso_U_33
_atom_site_aniso_U_23
_atom_site_aniso_U_13
_atom_site_aniso_U_12
Mg1B 0.027(2) 0.026(3) 0.025(2) 0.0031(19) -0.0037(16) 0.0011(17)
Mg1A 0.030(2) 0.026(2) 0.026(2) 0.0021(19) 0.0014(16) 0.0050(18)
Mg1 0.031(2) 0.024(3) 0.028(2) 0.0008(19) 0.0034(16) 0.0031(18)
Mg1C 0.028(2) 0.027(2) 0.028(2) 0.0048(19) -0.0001(16) -0.0062(18)
S1 0.0389(18) 0.0210(19) 0.0284(16) -0.0002(15) -0.0015(13) -0.0036(14)
S2 0.0412(18) 0.0124(17) 0.0346(17) -0.0004(14) 0.0002(14) 0.0038(13)
O1A 0.041(5) 0.038(6) 0.029(4) -0.013(4) -0.004(4) -0.010(4)
O1 0.043(5) 0.043(6) 0.028(5) 0.011(4) 0.000(4) 0.004(4)
O1C 0.035(4) 0.029(5) 0.027(4) 0.005(4) -0.002(3) -0.003(4)
O1B 0.032(5) 0.031(5) 0.032(5) -0.008(4) 0.004(4) 0.006(4)
N1A 0.031(6) 0.022(6) 0.027(5) 0.020(5) -0.005(4) 0.003(5)
N1B 0.018(5) 0.030(7) 0.035(6) 0.004(5) 0.002(4) -0.003(4)
N1 0.027(5) 0.018(6) 0.029(5) 0.007(5) -0.005(4) -0.002(4)
N1C 0.028(6) 0.041(8) 0.038(6) 0.005(6) -0.005(5) -0.004(5)
N2A 0.038(6) 0.016(6) 0.020(5) -0.001(4) -0.002(4) 0.001(5)
N2B 0.020(5) 0.043(8) 0.031(6) 0.002(5) 0.008(4) -0.007(5)
N2 0.026(5) 0.031(7) 0.028(6) 0.006(5) 0.007(4) 0.007(5)
N2C 0.033(6) 0.024(6) 0.030(6) 0.010(5) -0.008(5) 0.001(5)
N3B 0.034(6) 0.022(7) 0.033(6) -0.003(5) -0.009(4) 0.001(5)
N3A 0.042(7) 0.029(6) 0.029(5) -0.007(5) -0.013(5) 0.000(5)
N3 0.039(6) 0.014(6) 0.024(5) 0.007(4) -0.008(4) -0.002(5)
N3C 0.031(6) 0.026(6) 0.029(5) -0.003(5) -0.005(4) -0.001(5)
N4B 0.018(5) 0.026(6) 0.033(6) 0.003(5) -0.002(4) -0.001(4)
N4 0.030(5) 0.014(6) 0.027(5) 0.007(4) -0.001(4) 0.001(4)
N4A 0.022(5) 0.031(6) 0.027(5) 0.002(5) -0.007(4) 0.011(4)
N4C 0.027(6) 0.044(7) 0.022(5) 0.016(5) 0.001(4) -0.010(5)
N5B 0.044(7) 0.049(8) 0.037(6) 0.020(6) -0.006(5) -0.009(6)
N5C 0.032(6) 0.066(9) 0.053(7) -0.025(7) -0.004(5) 0.005(6)
N5A 0.056(8) 0.075(10) 0.039(7) -0.005(7) -0.009(6) 0.031(7)
N5 0.044(7) 0.048(8) 0.050(7) -0.002(6) -0.005(5) 0.002(6)
C1 0.030(7) 0.022(8) 0.028(7) -0.003(6) -0.005(5) 0.006(5)
C1A 0.024(6) 0.027(7) 0.021(6) 0.001(5) -0.002(5) 0.002(5)
C1B 0.023(6) 0.044(10) 0.019(6) -0.003(6) 0.001(5) 0.002(6)
C1C 0.028(7) 0.032(8) 0.032(7) 0.006(6) 0.002(5) 0.000(6)
C2B 0.029(7) 0.025(8) 0.026(6) -0.010(6) 0.001(5) 0.003(5)
C2A 0.040(8) 0.030(8) 0.036(7) 0.004(6) 0.002(6) 0.007(6)
C2C 0.027(7) 0.053(10) 0.036(7) 0.009(7) 0.002(6) 0.007(7)
C2 0.045(8) 0.024(8) 0.025(7) 0.006(6) 0.000(5) 0.003(6)
C3C 0.037(7) 0.037(9) 0.025(6) 0.012(6) -0.005(5) 0.001(6)
C3 0.035(7) 0.047(10) 0.022(7) -0.006(6) 0.003(5) -0.005(7)
C3A 0.043(8) 0.032(9) 0.037(7) -0.003(6) 0.009(6) 0.005(6)
C3B 0.020(6) 0.039(9) 0.040(7) -0.005(7) 0.000(5) -0.003(6)
C4A 0.028(7) 0.025(7) 0.032(7) 0.004(6) 0.007(5) 0.005(6)
C4B 0.036(7) 0.031(8) 0.035(7) -0.010(6) 0.004(5) -0.009(6)
C4C 0.024(7) 0.041(9) 0.044(8) 0.005(7) -0.003(6) -0.009(6)
C4 0.034(7) 0.020(8) 0.039(7) 0.000(6) -0.004(6) 0.003(6)
C5B 0.023(6) 0.046(10) 0.028(7) -0.008(6) -0.001(5) -0.011(6)
C5A 0.037(7) 0.024(7) 0.031(6) 0.007(6) 0.004(5) 0.012(6)
C5C 0.030(7) 0.039(9) 0.043(8) 0.007(7) -0.003(6) -0.012(6)
C5 0.030(6) 0.034(8) 0.024(6) -0.008(6) 0.002(5) -0.005(6)
C6A 0.016(6) 0.041(9) 0.030(6) -0.005(6) -0.004(5) -0.001(6)
C6 0.035(7) 0.024(8) 0.028(7) 0.017(6) -0.004(5) 0.003(6)
C6C 0.024(7) 0.055(10) 0.027(6) 0.014(7) -0.006(5) -0.007(7)
C6B 0.040(8) 0.035(9) 0.032(7) -0.009(6) -0.003(6) 0.004(7)
C7B 0.042(8) 0.015(7) 0.029(7) -0.006(6) 0.000(5) -0.008(6)
C7C 0.042(8) 0.033(8) 0.027(7) 0.005(6) -0.004(6) -0.005(6)
C7A 0.042(8) 0.023(7) 0.029(7) -0.004(6) 0.000(6) -0.014(6)
C7 0.039(8) 0.043(10) 0.024(7) -0.004(6) -0.009(5) -0.003(7)
C8C 0.052(9) 0.042(10) 0.030(7) 0.012(7) -0.013(6) -0.017(7)
C8B 0.056(9) 0.010(7) 0.027(6) -0.003(5) -0.006(6) -0.007(6)
C8A 0.048(8) 0.013(7) 0.035(7) -0.006(6) 0.011(6) -0.006(6)
C8 0.043(8) 0.019(8) 0.029(7) 0.004(6) -0.004(5) -0.009(6)
C9C 0.030(7) 0.035(8) 0.027(6) 0.005(6) -0.007(5) -0.012(6)
C9A 0.037(7) 0.014(7) 0.027(6) -0.005(5) -0.003(5) -0.001(6)
C9 0.046(8) 0.018(8) 0.025(7) 0.009(6) -0.004(5) 0.001(6)
C9B 0.036(8) 0.035(9) 0.027(7) 0.008(6) -0.005(5) -0.002(6)
C10B 0.037(8) 0.039(10) 0.031(7) 0.000(7) 0.000(6) -0.006(6)
C10 0.054(8) 0.005(6) 0.026(7) 0.006(5) -0.008(6) 0.000(6)
C10C 0.055(9) 0.010(7) 0.026(6) -0.002(5) -0.001(6) 0.002(6)
C10A 0.046(8) 0.037(9) 0.027(7) -0.011(6) 0.006(6) -0.007(7)
C11 0.036(7) 0.028(8) 0.029(7) 0.003(6) -0.005(5) 0.000(6)
C11B 0.044(8) 0.026(8) 0.026(7) 0.008(6) -0.007(6) 0.003(6)
C11C 0.030(7) 0.032(8) 0.032(7) 0.002(6) -0.003(5) 0.007(6)
C11A 0.047(8) 0.014(7) 0.025(6) -0.005(5) 0.004(5) 0.008(6)
C12B 0.044(8) 0.044(10) 0.026(7) 0.003(7) -0.009(6) -0.003(7)
C12C 0.038(8) 0.036(9) 0.027(7) 0.009(6) 0.003(5) 0.012(7)
C12 0.035(7) 0.038(10) 0.033(7) -0.002(7) 0.004(6) 0.000(6)
C12A 0.049(8) 0.025(8) 0.027(6) -0.001(6) -0.014(6) 0.010(6)
C13B 0.032(7) 0.026(8) 0.033(7) -0.005(6) -0.012(5) 0.010(6)
C13C 0.033(7) 0.047(9) 0.024(6) -0.001(6) 0.003(5) -0.008(7)
C13A 0.032(8) 0.051(10) 0.030(7) -0.013(7) -0.004(6) 0.014(7)
C13 0.049(8) 0.027(9) 0.032(7) -0.001(6) 0.001(6) -0.003(7)
C14 0.022(6) 0.029(8) 0.033(7) 0.010(6) 0.003(5) 0.007(5)
C14B 0.034(7) 0.043(9) 0.014(6) 0.013(6) -0.001(5) 0.007(6)
C14C 0.035(7) 0.015(7) 0.028(6) -0.004(5) -0.002(5) -0.003(5)
C14A 0.037(7) 0.012(6) 0.039(7) 0.000(6) -0.006(6) 0.005(6)
C15B 0.027(6) 0.030(8) 0.031(7) -0.009(6) 0.004(5) 0.004(6)
C15A 0.038(7) 0.035(9) 0.034(7) -0.013(6) 0.000(5) 0.003(6)
C15C 0.037(7) 0.031(8) 0.036(7) 0.000(6) -0.007(6) -0.006(6)
C15 0.050(8) 0.020(8) 0.031(7) -0.003(6) -0.001(6) 0.011(6)
C16 0.038(7) 0.016(7) 0.033(7) 0.004(6) 0.001(5) 0.002(6)
C16B 0.028(7) 0.037(9) 0.023(6) -0.001(6) -0.001(5) -0.001(6)
C16A 0.031(7) 0.037(8) 0.021(6) 0.000(6) -0.010(5) 0.003(6)
C16C 0.029(7) 0.029(8) 0.046(8) 0.012(6) -0.012(6) 0.002(6)
C17 0.030(7) 0.032(8) 0.026(6) 0.012(6) -0.006(5) -0.008(6)
C17C 0.035(7) 0.031(9) 0.047(8) -0.003(7) -0.002(6) -0.010(6)
C17B 0.034(7) 0.030(8) 0.027(7) -0.017(6) -0.013(5) -0.001(6)
C17A 0.024(7) 0.053(10) 0.032(7) -0.005(7) -0.001(5) -0.014(6)
C18B 0.032(7) 0.038(9) 0.021(6) 0.002(6) 0.001(5) -0.007(6)
C18A 0.035(8) 0.038(9) 0.034(7) 0.001(6) -0.005(6) -0.004(7)
C18C 0.048(8) 0.026(8) 0.030(7) 0.004(6) -0.002(6) -0.006(6)
C18 0.029(7) 0.029(8) 0.035(7) -0.010(6) -0.006(5) -0.001(6)
C19 0.026(6) 0.015(7) 0.031(7) 0.004(6) 0.002(5) -0.001(5)
C19A 0.034(7) 0.033(8) 0.020(6) -0.002(6) -0.002(5) 0.008(6)
C19B 0.026(7) 0.042(9) 0.019(6) -0.004(6) 0.000(5) -0.005(6)
C19C 0.027(7) 0.022(7) 0.038(7) 0.001(6) -0.002(5) 0.004(6)
C20 0.044(8) 0.038(9) 0.025(7) 0.003(6) -0.005(6) 0.002(7)
C20A 0.029(7) 0.030(8) 0.025(6) -0.012(6) 0.002(5) -0.003(6)
C20B 0.042(8) 0.019(8) 0.025(7) -0.002(6) 0.004(5) -0.003(6)
C20C 0.032(7) 0.036(9) 0.022(6) 0.004(6) 0.000(5) 0.001(6)
C21 0.046(8) 0.020(8) 0.039(7) 0.002(6) -0.004(6) -0.001(6)
C21A 0.043(8) 0.028(8) 0.066(10) 0.018(7) 0.000(7) 0.000(7)
C21B 0.039(7) 0.025(8) 0.036(7) 0.001(6) 0.000(6) 0.011(6)
C21C 0.037(8) 0.057(11) 0.063(10) -0.009(9) -0.009(7) 0.013(7)
C22A 0.046(9) 0.050(10) 0.041(8) 0.022(7) 0.001(6) 0.013(7)
C22 0.022(7) 0.046(10) 0.055(9) 0.008(8) 0.007(6) 0.015(6)
C22B 0.025(7) 0.055(11) 0.055(9) -0.011(8) -0.004(6) -0.004(7)
C22C 0.024(7) 0.051(10) 0.074(11) 0.007(8) -0.006(7) 0.008(7)
C23B 0.063(12) 0.101(19) 0.079(13) -0.026(13) -0.003(9) -0.025(11)
C23A 0.047(10) 0.112(19) 0.059(10) 0.001(11) 0.002(8) 0.010(10)
C23C 0.041(10) 0.13(2) 0.086(13) 0.040(13) -0.003(9) 0.007(11)
C23 0.051(9) 0.066(12) 0.064(10) -0.002(9) 0.021(8) 0.024(8)
C24C 0.053(9) 0.055(11) 0.035(7) 0.000(7) -0.011(6) -0.030(8)
C24B 0.048(9) 0.046(10) 0.034(7) -0.001(7) 0.005(6) -0.007(7)
C24A 0.035(8) 0.035(9) 0.057(9) -0.008(7) 0.006(7) -0.003(7)
C24 0.040(8) 0.040(9) 0.042(8) -0.006(7) 0.002(6) -0.004(7)
C25B 0.052(10) 0.050(11) 0.070(11) -0.019(9) 0.002(8) -0.023(8)
C25C 0.039(9) 0.082(13) 0.055(9) 0.019(9) -0.001(7) -0.011(9)
C25A 0.039(9) 0.083(15) 0.105(15) -0.024(12) -0.019(9) -0.003(9)
C25 0.044(8) 0.073(12) 0.036(8) 0.007(8) -0.003(6) -0.004(8)
C26C 0.053(9) 0.020(7) 0.046(8) -0.006(6) -0.009(7) -0.006(6)
C26A 0.057(9) 0.026(8) 0.042(8) 0.004(7) 0.000(7) 0.012(7)
C26 0.055(9) 0.037(10) 0.037(8) 0.007(7) -0.013(7) 0.000(7)
C26B 0.066(10) 0.040(10) 0.044(8) 0.005(7) 0.003(7) -0.005(8)
C27 0.077(11) 0.028(9) 0.048(9) -0.011(7) 0.010(8) 0.022(8)
C27B 0.051(9) 0.039(10) 0.042(8) 0.004(7) -0.010(7) 0.018(7)
C27C 0.057(9) 0.031(9) 0.043(8) 0.003(7) 0.003(7) 0.000(7)
C27A 0.082(12) 0.059(12) 0.046(9) 0.007(8) -0.029(8) 0.036(9)
C28B 0.038(8) 0.049(10) 0.040(8) 0.001(7) -0.013(6) 0.018(7)
C28C 0.036(8) 0.040(9) 0.039(7) -0.005(7) -0.004(6) -0.003(7)
C28A 0.045(8) 0.038(9) 0.035(7) -0.018(7) -0.004(6) 0.002(7)
C28 0.038(8) 0.031(9) 0.053(9) 0.006(7) 0.020(6) 0.012(6)
C29C 0.041(9) 0.085(14) 0.054(9) 0.014(9) -0.002(7) 0.000(8)
C29A 0.059(10) 0.033(9) 0.056(9) -0.003(7) -0.004(7) 0.016(7)
C29 0.053(9) 0.046(11) 0.056(9) 0.019(8) -0.011(7) 0.001(8)
C29B 0.036(9) 0.113(17) 0.057(10) -0.013(11) -0.008(7) 0.023(9)
C30C 0.036(8) 0.032(9) 0.065(10) -0.007(8) 0.009(7) -0.007(7)
C30 0.035(7) 0.037(9) 0.042(7) 0.021(7) -0.001(6) 0.011(6)
C30B 0.036(8) 0.050(11) 0.045(8) 0.015(8) -0.005(6) -0.003(7)
C30A 0.027(7) 0.038(9) 0.060(9) -0.009(7) -0.007(6) 0.005(6)
C31A 0.037(9) 0.075(14) 0.111(15) -0.033(12) 0.020(9) -0.001(8)
C31C 0.059(11) 0.092(16) 0.069(11) -0.029(11) -0.015(9) 0.012(10)
C31 0.043(9) 0.067(14) 0.077(12) 0.003(10) 0.002(8) 0.011(8)
C31B 0.080(14) 0.19(3) 0.038(10) 0.020(13) -0.005(9) 0.031(15)
C32 0.029(8) 0.062(13) 0.059(10) -0.009(9) 0.004(7) 0.005(7)
C32C 0.050(9) 0.054(11) 0.058(10) -0.005(9) 0.007(7) -0.008(8)
C32A 0.030(7) 0.053(10) 0.050(9) 0.008(8) 0.001(6) 0.005(7)
C32B 0.042(9) 0.043(11) 0.077(11) 0.019(9) -0.010(8) -0.019(8)
C33 0.033(7) 0.023(8) 0.027(7) 0.002(6) -0.009(5) -0.007(6)
C34 0.030(6) 0.020(7) 0.028(7) 0.000(6) 0.002(5) -0.002(5)
C35 0.030(7) 0.031(9) 0.027(7) 0.001(6) 0.012(5) -0.003(6)
C36 0.044(8) 0.019(8) 0.039(8) 0.007(6) 0.002(6) -0.010(6)
C37 0.046(8) 0.030(9) 0.037(8) 0.009(7) 0.014(6) 0.002(6)
C38 0.033(7) 0.035(9) 0.037(7) 0.000(7) 0.008(6) -0.003(6)
C33A 0.041(8) 0.036(9) 0.028(7) 0.003(6) 0.002(5) -0.010(6)
C34A 0.026(6) 0.023(7) 0.036(7) 0.004(6) -0.010(5) 0.000(5)
C35A 0.036(7) 0.020(7) 0.031(6) 0.003(6) 0.002(5) 0.001(5)
C36A 0.052(8) 0.009(7) 0.043(8) -0.008(6) 0.013(6) -0.005(6)
C37A 0.055(9) 0.024(8) 0.049(9) -0.018(7) -0.013(7) -0.006(7)
C38A 0.049(9) 0.032(8) 0.045(8) -0.013(7) -0.003(7) -0.003(7)
C33B 0.031(7) 0.027(8) 0.029(7) -0.003(6) -0.005(5) -0.002(6)
C34B 0.018(6) 0.043(10) 0.043(8) -0.006(7) -0.003(5) 0.009(6)
C35B 0.037(7) 0.019(8) 0.043(8) 0.009(6) 0.006(6) 0.009(6)
C36B 0.053(9) 0.015(8) 0.048(9) 0.003(7) 0.002(7) 0.005(6)
C37B 0.058(9) 0.018(8) 0.044(8) -0.013(7) -0.013(7) -0.009(6)
C38B 0.038(7) 0.030(8) 0.021(6) -0.001(6) -0.005(5) -0.002(6)
C33C 0.042(8) 0.021(8) 0.043(8) 0.010(6) 0.012(6) 0.004(6)
C34C 0.027(6) 0.029(8) 0.035(7) 0.009(6) 0.004(5) 0.004(6)
C35C 0.037(8) 0.033(9) 0.045(8) 0.005(7) -0.005(6) -0.003(6)
C36C 0.054(9) 0.027(8) 0.044(8) 0.005(7) 0.011(7) 0.014(7)
C37C 0.081(11) 0.028(9) 0.039(8) 0.019(7) 0.009(7) -0.002(8)
C38C 0.045(8) 0.040(9) 0.026(6) 0.007(6) 0.013(6) 0.013(7)
C39A 0.039(8) 0.057(9) 0.021(6) -0.004(6) 0.001(5) -0.015(7)
C39B 0.032(7) 0.037(8) 0.035(6) -0.004(6) -0.002(5) 0.001(6)
C40 0.033(7) 0.054(10) 0.041(7) -0.001(7) -0.001(6) 0.006(7)
C39C 0.043(8) 0.031(7) 0.038(7) -0.005(6) -0.014(6) -0.005(6)
C39 0.051(8) 0.022(7) 0.040(7) 0.004(6) -0.004(6) 0.007(6)
C40B 0.037(7) 0.047(9) 0.036(7) -0.003(6) -0.011(6) -0.007(7)
C40C 0.047(8) 0.057(10) 0.031(7) -0.006(7) -0.006(6) -0.002(7)
C40A 0.052(9) 0.060(10) 0.034(7) -0.007(7) -0.002(6) 0.004(8)
C41C 0.057(10) 0.055(12) 0.052(10) -0.006(8) 0.003(7) -0.016(9)
C41B 0.042(8) 0.038(9) 0.037(7) 0.004(6) -0.007(6) -0.005(7)
C41A 0.032(9) 0.15(2) 0.055(10) -0.048(12) 0.005(7) -0.013(10)
C41 0.031(8) 0.083(15) 0.044(9) -0.013(9) -0.003(6) 0.016(8)
C42A 0.049(13) 0.16(3) 0.29(4) -0.15(3) 0.065(18) -0.042(14)
C42 0.049(10) 0.094(15) 0.063(10) -0.010(10) -0.005(8) 0.026(10)
C42B 0.049(9) 0.075(12) 0.033(7) 0.003(7) 0.001(6) 0.006(8)
C42C 0.095(16) 0.100(17) 0.083(13) 0.015(12) 0.000(11) -0.047(13)
C43A 0.078(16) 0.13(2) 0.13(2) -0.043(18) -0.012(14) -0.001(15)
C43 0.112(19) 0.16(3) 0.18(3) -0.07(2) -0.083(19) 0.100(19)
C43B 0.051(10) 0.093(16) 0.047(9) 0.001(9) 0.016(7) -0.003(9)
C44B 0.045(9) 0.061(11) 0.043(8) -0.007(7) 0.005(6) -0.001(8)
C44A 0.035(8) 0.057(10) 0.042(7) -0.005(7) -0.004(6) 0.005(7)
C44C 0.085(13) 0.066(11) 0.057(9) 0.034(9) -0.024(9) -0.035(10)
C44 0.090(13) 0.063(11) 0.045(9) 0.005(8) -0.023(8) 0.029(10)
C43C 0.086(17) 0.16(3) 0.16(2) -0.02(2) -0.021(16) -0.048(18)
C2S 0.11(2) 0.035(14) 0.038(12) -0.004(11) 0.001(14) -0.029(14)
Cl4 0.210(14) 0.257(18) 0.123(8) 0.128(11) 0.008(9) -0.108(13)
Cl5 0.053(4) 0.074(5) 0.093(5) -0.032(4) -0.027(4) 0.007(4)
Cl6 0.073(5) 0.085(6) 0.100(5) -0.033(5) 0.000(4) 0.032(4)

loop_
_atom_type_symbol
_atom_type_description
_atom_type_scat_dispersion_real
_atom_type_scat_dispersion_imag
_atom_type_scat_source
C C 0.0033 0.0016 'International Tables Vol C Tables 4.2.6.8 and 6.1.1.4'
H H 0.0000 0.0000 'International Tables Vol C Tables 4.2.6.8 and 6.1.1.4'
N N 0.0061 0.0033 'International Tables Vol C Tables 4.2.6.8 and 6.1.1.4'
O O 0.0106 0.0060 'International Tables Vol C Tables 4.2.6.8 and 6.1.1.4'
Mg Mg 0.0486 0.0363 'International Tables Vol C Tables 4.2.6.8 and 6.1.1.4'
S S 0.1246 0.1234 'International Tables Vol C Tables 4.2.6.8 and 6.1.1.4'
Cl Cl 0.1484 0.1585 'International Tables Vol C Tables 4.2.6.8 and 6.1.1.4'

loop_
_geom_angle_atom_site_label_1
_geom_angle_atom_site_label_2
_geom_angle_atom_site_label_3
_geom_angle
N4B Mg1B N3B 89.6(4)
N4B Mg1B N1B 88.9(4)
N3B Mg1B N1B 163.4(5)
N4B Mg1B O1B 94.4(4)
N3B Mg1B O1B 102.7(4)
N1B Mg1B O1B 93.9(4)
N4B Mg1B N2B 161.7(5)
N3B Mg1B N2B 86.8(4)
N1B Mg1B N2B 89.5(4)
O1B Mg1B N2B 103.8(4)
O1A Mg1A N4A 96.5(4)
O1A Mg1A N3A 102.8(4)
N4A Mg1A N3A 89.8(4)
O1A Mg1A N2A 99.8(4)
N4A Mg1A N2A 163.7(4)
N3A Mg1A N2A 87.6(4)
O1A Mg1A N1A 97.5(4)
N4A Mg1A N1A 87.4(4)
N3A Mg1A N1A 159.7(4)
N2A Mg1A N1A 89.5(4)
O1 Mg1 N3 101.3(4)
O1 Mg1 N1 95.8(4)
N3 Mg1 N1 162.8(4)
O1 Mg1 N2 105.5(4)
N3 Mg1 N2 87.5(4)
N1 Mg1 N2 89.0(4)
O1 Mg1 N4 93.6(4)
N3 Mg1 N4 89.6(4)
N1 Mg1 N4 88.2(4)
N2 Mg1 N4 160.9(4)
N1C Mg1C N2C 89.7(5)
N1C Mg1C O1C 95.2(4)
N2C Mg1C O1C 101.3(4)
N1C Mg1C N4C 88.2(5)
N2C Mg1C N4C 161.7(4)
O1C Mg1C N4C 96.9(4)
N1C Mg1C N3C 160.9(5)
N2C Mg1C N3C 87.3(4)
O1C Mg1C N3C 103.9(4)
N4C Mg1C N3C 88.8(4)
C34 S1 C34A 90.1(6)
C34C S2 C34B 91.4(6)
C39A O1A Mg1A 127.0(7)
C39 O1 Mg1 129.4(8)
C39C O1C Mg1C 128.1(7)
C39B O1B Mg1B 124.6(7)
C1A N1A C4A 105.7(10)
C1A N1A Mg1A 128.1(8)
C4A N1A Mg1A 125.0(8)
C1B N1B C4B 108.7(10)
C1B N1B Mg1B 126.4(8)
C4B N1B Mg1B 124.2(9)
C1 N1 C4 106.2(10)
C1 N1 Mg1 127.5(8)
C4 N1 Mg1 126.2(9)
C4C N1C C1C 105.2(11)
C4C N1C Mg1C 124.7(10)
C1C N1C Mg1C 126.7(8)
C9A N2A C6A 106.2(10)
C9A N2A Mg1A 126.8(8)
C6A N2A Mg1A 126.2(8)
C9B N2B C6B 107.0(11)
C9B N2B Mg1B 126.5(8)
C6B N2B Mg1B 126.3(10)
C6 N2 C9 105.0(10)
C6 N2 Mg1 127.6(9)
C9 N2 Mg1 127.2(8)
C9C N2C C6C 105.0(11)
C9C N2C Mg1C 128.6(8)
C6C N2C Mg1C 125.7(10)
C11B N3B C14B 105.4(11)
C11B N3B Mg1B 128.4(9)
C14B N3B Mg1B 125.8(9)
C14A N3A C11A 106.4(11)
C14A N3A Mg1A 125.6(9)
C11A N3A Mg1A 127.7(9)
C14 N3 C11 106.7(11)
C14 N3 Mg1 125.0(9)
C11 N3 Mg1 127.6(9)
C11C N3C C14C 106.4(10)
C11C N3C Mg1C 126.3(8)
C14C N3C Mg1C 127.0(8)
C16B N4B C19B 106.3(10)
C16B N4B Mg1B 125.5(9)
C19B N4B Mg1B 127.0(8)
C16 N4 C19 106.4(10)
C16 N4 Mg1 124.2(8)
C19 N4 Mg1 125.8(8)
C16A N4A C19A 105.3(10)
C16A N4A Mg1A 124.8(9)
C19A N4A Mg1A 128.6(8)
C19C N4C C16C 106.8(11)
C19C N4C Mg1C 127.6(8)
C16C N4C Mg1C 125.3(10)
C40B N5B H5BA 120.0
C40B N5B H5BB 120.0
H5BA N5B H5BB 120.0
C40C N5C H5CA 120.0
C40C N5C H5CB 120.0
H5CA N5C H5CB 120.0
C40A N5A H5AA 120.0
C40A N5A H5AB 120.0
H5AA N5A H5AB 120.0
C40 N5 H5A 120.0
C40 N5 H5B 120.0
H5A N5 H5B 120.0
N1 C1 C20 123.1(11)
N1 C1 C2 109.4(10)
C20 C1 C2 127.5(13)
N1A C1A C20A 122.8(11)
N1A C1A C2A 110.3(10)
C20A C1A C2A 126.8(12)
N1B C1B C20B 126.0(11)
N1B C1B C2B 109.0(11)
C20B C1B C2B 125.0(13)
N1C C1C C20C 124.7(11)
N1C C1C C2C 110.3(12)
C20C C1C C2C 125.0(13)
C3B C2B C1B 105.6(12)
C3B C2B C21B 123.0(11)
C1B C2B C21B 131.4(12)
C3A C2A C1A 105.8(12)
C3A C2A C21A 122.6(12)
C1A C2A C21A 131.5(12)
C3C C2C C1C 105.5(13)
C3C C2C C21C 123.9(12)
C1C C2C C21C 130.1(14)
C3 C2 C21 125.9(13)
C3 C2 C1 105.3(12)
C21 C2 C1 128.8(12)
C2C C3C C4C 108.0(12)
C2C C3C C22C 124.8(13)
C4C C3C C22C 127.2(13)
C2 C3 C4 109.4(12)
C2 C3 C22 127.3(14)
C4 C3 C22 123.3(13)
C2A C3A C4A 107.0(12)
C2A C3A C22A 127.7(14)
C4A C3A C22A 125.3(13)
C2B C3B C4B 108.0(10)
C2B C3B C22B 129.1(14)
C4B C3B C22B 122.9(13)
C5A C4A N1A 123.5(12)
C5A C4A C3A 125.4(12)
N1A C4A C3A 111.1(11)
N1B C4B C5B 126.7(13)
N1B C4B C3B 108.6(12)
C5B C4B C3B 124.7(12)
N1C C4C C5C 123.0(13)
N1C C4C C3C 111.0(12)
C5C C4C C3C 125.9(12)
N1 C4 C5 123.1(12)
N1 C4 C3 109.6(11)
C5 C4 C3 127.3(12)
C4B C5B C6B 128.6(13)
C4B C5B H5BC 115.7
C6B C5B H5BC 115.7
C4A C5A C6A 131.6(12)
C4A C5A H5AC 114.2
C6A C5A H5AC 114.2
C6C C5C C4C 131.5(13)
C6C C5C H5CC 114.2
C4C C5C H5CC 114.2
C6 C5 C4 131.0(12)
C6 C5 H5C 114.5
C4 C5 H5C 114.5
N2A C6A C5A 121.7(11)
N2A C6A C7A 109.4(12)
C5A C6A C7A 128.9(11)
N2 C6 C5 122.1(12)
N2 C6 C7 110.0(12)
C5 C6 C7 127.8(12)
C5C C6C N2C 121.6(14)
C5C C6C C7C 129.2(12)
N2C C6C C7C 109.3(13)
N2B C6B C5B 123.1(14)
N2B C6B C7B 111.1(12)
C5B C6B C7B 125.7(13)
C8B C7B C6B 105.9(11)
C8B C7B C24B 126.6(13)
C6B C7B C24B 127.3(13)
C8C C7C C6C 106.6(12)
C8C C7C C24C 128.5(14)
C6C C7C C24C 125.0(13)
C8A C7A C6A 107.8(11)
C8A C7A C24A 126.3(12)
C6A C7A C24A 125.9(13)
C8 C7 C6 108.5(12)
C8 C7 C24 125.7(13)
C6 C7 C24 125.8(14)
C7C C8C C9C 108.1(14)
C7C C8C C26C 127.2(13)
C9C C8C C26C 124.6(14)
C7B C8B C26B 127.5(13)
C7B C8B C9B 106.4(11)
C26B C8B C9B 126.1(13)
C7A C8A C9A 106.0(11)
C7A C8A C26A 127.2(12)
C9A C8A C26A 126.8(12)
C7 C8 C9 106.9(12)
C7 C8 C26 129.6(13)
C9 C8 C26 123.5(12)
N2C C9C C8C 110.9(12)
N2C C9C C10C 122.5(11)
C8C C9C C10C 126.4(14)
N2A C9A C10A 124.7(12)
N2A C9A C8A 110.4(11)
C10A C9A C8A 124.8(12)
C10 C9 N2 123.5(11)
C10 C9 C8 126.7(13)
N2 C9 C8 109.6(11)
N2B C9B C10B 126.4(13)
N2B C9B C8B 109.5(11)
C10B C9B C8B 124.0(13)
C9B C10B C11B 126.0(15)
C9B C10B H10C 117.0
C11B C10B H10C 117.0
C11 C10 C9 128.1(12)
C11 C10 H10A 116.0
C9 C10 H10A 116.0
C11C C10C C9C 127.5(12)
C11C C10C H10D 116.3
C9C C10C H10D 116.3
C11A C10A C9A 126.6(14)
C11A C10A H10B 116.7
C9A C10A H10B 116.7
C10 C11 N3 124.1(12)
C10 C11 C12 126.9(13)
N3 C11 C12 108.9(11)
N3B C11B C10B 124.4(12)
N3B C11B C12B 112.7(12)
C10B C11B C12B 122.9(13)
C10C C11C N3C 125.9(11)
C10C C11C C12C 124.2(13)
N3C C11C C12C 109.8(11)
N3A C11A C10A 124.8(12)
N3A C11A C12A 110.4(12)
C10A C11A C12A 124.6(13)
C13B C12B C11B 105.3(13)
C13B C12B C27B 126.5(13)
C11B C12B C27B 128.2(13)
C13C C12C C11C 107.5(13)
C13C C12C C27C 127.1(13)
C11C C12C C27C 125.3(13)
C13 C12 C11 108.4(13)
C13 C12 C27 129.8(13)
C11 C12 C27 121.7(12)
C13A C12A C11A 106.9(12)
C13A C12A C27A 129.6(13)
C11A C12A C27A 123.4(13)
C12B C13B C14B 106.6(12)
C12B C13B C28B 128.7(13)
C14B C13B C28B 124.5(13)
C12C C13C C14C 106.5(11)
C12C C13C C28C 129.6(14)
C14C C13C C28C 123.9(13)
C12A C13A C14A 106.2(11)
C12A C13A C28A 126.1(14)
C14A C13A C28A 127.6(13)
C12 C13 C14 106.4(12)
C12 C13 C28 126.9(14)
C14 C13 C28 126.8(12)
C15 C14 N3 124.9(12)
C15 C14 C13 125.5(11)
N3 C14 C13 109.5(11)
C15B C14B N3B 123.4(11)
C15B C14B C13B 126.8(12)
N3B C14B C13B 109.8(12)
C15C C14C N3C 124.5(12)
C15C C14C C13C 125.8(12)
N3C C14C C13C 109.7(11)
N3A C14A C15A 123.8(12)
N3A C14A C13A 110.0(11)
C15A C14A C13A 126.0(12)
C16B C15B C14B 129.2(12)
C16B C15B H15C 115.4
C14B C15B H15C 115.4
C14A C15A C16A 128.9(12)
C14A C15A H15A 115.6
C16A C15A H15A 115.6
C14C C15C C16C 128.0(12)
C14C C15C H15D 116.0
C16C C15C H15D 116.0
C14 C15 C16 128.4(13)
C14 C15 H15B 115.8
C16 C15 H15B 115.8
N4 C16 C15 124.6(12)
N4 C16 C17 110.9(11)
C15 C16 C17 124.4(12)
C15B C16B N4B 124.7(13)
C15B C16B C17B 124.9(11)
N4B C16B C17B 110.3(11)
N4A C16A C17A 112.1(12)
N4A C16A C15A 124.3(12)
C17A C16A C15A 123.7(12)
N4C C16C C15C 125.0(13)
N4C C16C C17C 109.6(12)
C15C C16C C17C 125.4(12)
C18 C17 C16 107.3(11)
C18 C17 C30 127.0(13)
C16 C17 C30 125.6(13)
C18C C17C C16C 107.8(12)
C18C C17C C30C 127.1(14)
C16C C17C C30C 124.9(13)
C18B C17B C16B 107.6(11)
C18B C17B C30B 126.9(13)
C16B C17B C30B 125.5(12)
C18A C17A C16A 107.0(11)
C18A C17A C30A 125.3(13)
C16A C17A C30A 127.6(14)
C17B C18B C19B 106.1(12)
C17B C18B C32B 123.2(12)
C19B C18B C32B 130.6(12)
C17A C18A C19A 105.9(12)
C17A C18A C32A 124.9(12)
C19A C18A C32A 129.2(13)
C17C C18C C19C 106.0(12)
C17C C18C C32C 123.4(13)
C19C C18C C32C 130.4(13)
C17 C18 C32 123.7(12)
C17 C18 C19 105.7(11)
C32 C18 C19 130.2(12)
N4 C19 C20 122.2(11)
N4 C19 C18 109.6(10)
C20 C19 C18 128.1(12)
N4A C19A C20A 122.3(11)
N4A C19A C18A 109.7(11)
C20A C19A C18A 128.0(13)
N4B C19B C20B 124.1(11)
N4B C19B C18B 109.7(10)
C20B C19B C18B 126.3(13)
N4C C19C C20C 124.3(12)
N4C C19C C18C 109.7(10)
C20C C19C C18C 125.9(12)
C1 C20 C19 129.0(13)
C1 C20 C33 115.5(12)
C19 C20 C33 115.5(11)
C1A C20A C19A 128.1(13)
C1A C20A C33A 116.6(11)
C19A C20A C33A 115.3(11)
C19B C20B C1B 124.8(12)
C19B C20B C33B 117.9(12)
C1B C20B C33B 117.3(12)
C1C C20C C19C 124.7(13)
C1C C20C C33C 118.6(10)
C19C C20C C33C 116.5(11)
C2 C21 H21A 109.5
C2 C21 H21B 109.5
H21A C21 H21B 109.5
C2 C21 H21C 109.5
H21A C21 H21C 109.5
H21B C21 H21C 109.5
C2A C21A H21D 109.5
C2A C21A H21E 109.5
H21D C21A H21E 109.5
C2A C21A H21F 109.5
H21D C21A H21F 109.5
H21E C21A H21F 109.5
C2B C21B H21G 109.5
C2B C21B H21H 109.5
H21G C21B H21H 109.5
C2B C21B H21I 109.5
H21G C21B H21I 109.5
H21H C21B H21I 109.5
C2C C21C H21J 109.5
C2C C21C H21K 109.5
H21J C21C H21K 109.5
C2C C21C H21L 109.5
H21J C21C H21L 109.5
H21K C21C H21L 109.5
C23A C22A C3A 111.4(12)
C23A C22A H22A 109.3
C3A C22A H22A 109.3
C23A C22A H22B 109.3
C3A C22A H22B 109.3
H22A C22A H22B 108.0
C3 C22 C23 110.4(11)
C3 C22 H22C 109.6
C23 C22 H22C 109.6
C3 C22 H22D 109.6
C23 C22 H22D 109.6
H22C C22 H22D 108.1
C23B C22B C3B 110.9(12)
C23B C22B H22E 109.5
C3B C22B H22E 109.5
C23B C22B H22F 109.5
C3B C22B H22F 109.5
H22E C22B H22F 108.1
C3C C22C C23C 110.9(12)
C3C C22C H22G 109.5
C23C C22C H22G 109.5
C3C C22C H22H 109.5
C23C C22C H22H 109.5
H22G C22C H22H 108.0
C22B C23B H23G 109.5
C22B C23B H23H 109.5
H23G C23B H23H 109.5
C22B C23B H23I 109.5
H23G C23B H23I 109.5
H23H C23B H23I 109.5
C22A C23A H23A 109.5
C22A C23A H23B 109.5
H23A C23A H23B 109.5
C22A C23A H23C 109.5
H23A C23A H23C 109.5
H23B C23A H23C 109.5
C22C C23C H23J 109.5
C22C C23C H23K 109.5
H23J C23C H23K 109.5
C22C C23C H23L 109.5
H23J C23C H23L 109.5
H23K C23C H23L 109.5
C22 C23 H23D 109.5
C22 C23 H23E 109.5
H23D C23 H23E 109.5
C22 C23 H23F 109.5
H23D C23 H23F 109.5
H23E C23 H23F 109.5
C7C C24C C25C 112.0(11)
C7C C24C H24E 109.2
C25C C24C H24E 109.2
C7C C24C H24F 109.2
C25C C24C H24F 109.2
H24E C24C H24F 107.9
C7B C24B C25B 114.8(12)
C7B C24B H24G 108.6
C25B C24B H24G 108.6
C7B C24B H24H 108.6
C25B C24B H24H 108.6
H24G C24B H24H 107.5
C7A C24A C25A 111.0(12)
C7A C24A H24A 109.4
C25A C24A H24A 109.4
C7A C24A H24B 109.4
C25A C24A H24B 109.4
H24A C24A H24B 108.0
C25 C24 C7 115.5(12)
C25 C24 H24C 108.4
C7 C24 H24C 108.4
C25 C24 H24D 108.4
C7 C24 H24D 108.4
H24C C24 H24D 107.5
C24B C25B H25G 109.5
C24B C25B H25H 109.5
H25G C25B H25H 109.5
C24B C25B H25I 109.5
H25G C25B H25I 109.5
H25H C25B H25I 109.5
C24C C25C H25J 109.5
C24C C25C H25K 109.5
H25J C25C H25K 109.5
C24C C25C H25L 109.5
H25J C25C H25L 109.5
H25K C25C H25L 109.5
C24A C25A H25A 109.5
C24A C25A H25B 109.5
H25A C25A H25B 109.5
C24A C25A H25C 109.5
H25A C25A H25C 109.5
H25B C25A H25C 109.5
C24 C25 H25D 109.5
C24 C25 H25E 109.5
H25D C25 H25E 109.5
C24 C25 H25F 109.5
H25D C25 H25F 109.5
H25E C25 H25F 109.5
C8C C26C H26G 109.5
C8C C26C H26H 109.5
H26G C26C H26H 109.5
C8C C26C H26I 109.5
H26G C26C H26I 109.5
H26H C26C H26I 109.5
C8A C26A H26A 109.5
C8A C26A H26B 109.5
H26A C26A H26B 109.5
C8A C26A H26C 109.5
H26A C26A H26C 109.5
H26B C26A H26C 109.5
C8 C26 H26D 109.5
C8 C26 H26E 109.5
H26D C26 H26E 109.5
C8 C26 H26F 109.5
H26D C26 H26F 109.5
H26E C26 H26F 109.5
C8B C26B H26J 109.5
C8B C26B H26K 109.5
H26J C26B H26K 109.5
C8B C26B H26L 109.5
H26J C26B H26L 109.5
H26K C26B H26L 109.5
C12 C27 H27A 109.5
C12 C27 H27B 109.5
H27A C27 H27B 109.5
C12 C27 H27C 109.5
H27A C27 H27C 109.5
H27B C27 H27C 109.5
C12B C27B H27G 109.5
C12B C27B H27H 109.5
H27G C27B H27H 109.5
C12B C27B H27I 109.5
H27G C27B H27I 109.5
H27H C27B H27I 109.5
C12C C27C H27J 109.5
C12C C27C H27K 109.5
H27J C27C H27K 109.5
C12C C27C H27L 109.5
H27J C27C H27L 109.5
H27K C27C H27L 109.5
C12A C27A H27D 109.5
C12A C27A H27E 109.5
H27D C27A H27E 109.5
C12A C27A H27F 109.5
H27D C27A H27F 109.5
H27E C27A H27F 109.5
C13B C28B C29B 112.3(12)
C13B C28B H28E 109.2
C29B C28B H28E 109.2
C13B C28B H28H 109.2
C29B C28B H28H 109.2
H28E C28B H28H 107.9
C13C C28C C29C 112.9(12)
C13C C28C H28F 109.0
C29C C28C H28F 109.0
C13C C28C H28G 109.0
C29C C28C H28G 109.0
H28F C28C H28G 107.8
C29A C28A C13A 112.0(11)
C29A C28A H28A 109.2
C13A C28A H28A 109.2
C29A C28A H28B 109.2
C13A C28A H28B 109.2
H28A C28A H28B 107.9
C29 C28 C13 111.8(12)
C29 C28 H28C 109.3
C13 C28 H28C 109.3
C29 C28 H28D 109.3
C13 C28 H28D 109.3
H28C C28 H28D 107.9
C28C C29C H29G 109.5
C28C C29C H29H 109.5
H29G C29C H29H 109.5
C28C C29C H29I 109.5
H29G C29C H29I 109.5
H29H C29C H29I 109.5
C28A C29A H29A 109.5
C28A C29A H29B 109.5
H29A C29A H29B 109.5
C28A C29A H29C 109.5
H29A C29A H29C 109.5
H29B C29A H29C 109.5
C28 C29 H29D 109.5
C28 C29 H29E 109.5
H29D C29 H29E 109.5
C28 C29 H29F 109.5
H29D C29 H29F 109.5
H29E C29 H29F 109.5
C28B C29B H29J 109.5
C28B C29B H29K 109.5
H29J C29B H29K 109.5
C28B C29B H29L 109.5
H29J C29B H29L 109.5
H29K C29B H29L 109.5
C17C C30C C31C 110.8(13)
C17C C30C H30E 109.5
C31C C30C H30E 109.5
C17C C30C H30F 109.5
C31C C30C H30F 109.5
H30E C30C H30F 108.1
C17 C30 C31 111.2(11)
C17 C30 H30A 109.4
C31 C30 H30A 109.4
C17 C30 H30B 109.4
C31 C30 H30B 109.4
H30A C30 H30B 108.0
C31B C30B C17B 114.8(13)
C31B C30B H30G 108.6
C17B C30B H30G 108.6
C31B C30B H30H 108.6
C17B C30B H30H 108.6
H30G C30B H30H 107.5
C17A C30A C31A 109.3(11)
C17A C30A H30C 109.8
C31A C30A H30C 109.8
C17A C30A H30D 109.8
C31A C30A H30D 109.8
H30C C30A H30D 108.3
C30A C31A H31A 109.5
C30A C31A H31B 109.5
H31A C31A H31B 109.5
C30A C31A H31C 109.5
H31A C31A H31C 109.5
H31B C31A H31C 109.5
C30C C31C H31G 109.5
C30C C31C H31H 109.5
H31G C31C H31H 109.5
C30C C31C H31I 109.5
H31G C31C H31I 109.5
H31H C31C H31I 109.5
C30 C31 H31D 109.5
C30 C31 H31E 109.5
H31D C31 H31E 109.5
C30 C31 H31F 109.5
H31D C31 H31F 109.5
H31E C31 H31F 109.5
C30B C31B H31J 109.5
C30B C31B H31K 109.5
H31J C31B H31K 109.5
C30B C31B H31L 109.5
H31J C31B H31L 109.5
H31K C31B H31L 109.5
C18 C32 H32A 109.5
C18 C32 H32B 109.5
H32A C32 H32B 109.5
C18 C32 H32C 109.5
H32A C32 H32C 109.5
H32B C32 H32C 109.5
C18C C32C H32G 109.5
C18C C32C H32H 109.5
H32G C32C H32H 109.5
C18C C32C H32I 109.5
H32G C32C H32I 109.5
H32H C32C H32I 109.5
C18A C32A H32D 109.5
C18A C32A H32E 109.5
H32D C32A H32E 109.5
C18A C32A H32F 109.5
H32D C32A H32F 109.5
H32E C32A H32F 109.5
C18B C32B H32J 109.5
C18B C32B H32K 109.5
H32J C32B H32K 109.5
C18B C32B H32L 109.5
H32J C32B H32L 109.5
H32K C32B H32L 109.5
C38 C33 C34 117.5(12)
C38 C33 C20 123.4(12)
C34 C33 C20 119.1(11)
C35 C34 C33 122.2(12)
C35 C34 S1 113.3(9)
C33 C34 S1 124.5(10)
C34 C35 C36 117.7(11)
C34 C35 C35A 113.1(12)
C36 C35 C35A 129.1(13)
C37 C36 C35 120.7(13)
C37 C36 H36B 119.6
C35 C36 H36B 119.6
C38 C37 C36 120.3(13)
C38 C37 H37B 119.8
C36 C37 H37B 119.8
C37 C38 C33 121.4(13)
C37 C38 H38A 119.3
C33 C38 H38A 119.3
C38A C33A C34A 116.6(12)
C38A C33A C20A 124.1(11)
C34A C33A C20A 119.3(11)
C33A C34A C35A 124.8(11)
C33A C34A S1 123.7(10)
C35A C34A S1 111.6(9)
C36A C35A C35 133.5(12)
C36A C35A C34A 114.5(10)
C35 C35A C34A 112.0(11)
C37A C36A C35A 122.5(11)
C37A C36A H36A 118.8
C35A C36A H36A 118.8
C36A C37A C38A 120.6(12)
C36A C37A H37A 119.7
C38A C37A H37A 119.7
C33A C38A C37A 121.1(12)
C33A C38A H38B 119.4
C37A C38A H38B 119.4
C38B C33B C34B 116.9(13)
C38B C33B C20B 121.8(11)
C34B C33B C20B 121.2(12)
C33B C34B C35B 123.2(13)
C33B C34B S2 125.7(12)
C35B C34B S2 111.1(10)
C36B C35B C35C 131.9(12)
C36B C35B C34B 116.7(12)
C35C C35B C34B 111.4(11)
C37B C36B C35B 119.4(13)
C37B C36B H36C 120.3
C35B C36B H36C 120.3
C36B C37B C38B 122.6(12)
C36B C37B H37C 118.7
C38B C37B H37C 118.7
C33B C38B C37B 121.0(12)
C33B C38B H38E 119.5
C37B C38B H38E 119.5
C34C C33C C38C 120.0
C34C C33C C20C 118.7(7)
C38C C33C C20C 121.3(7)
C33C C34C C35C 120.0
C33C C34C S2 125.5(5)
C35C C34C S2 114.5(5)
C36C C35C C34C 120.0
C36C C35C C35B 128.3(8)
C34C C35C C35B 111.6(8)
C35C C36C C37C 120.0
C35C C36C H36D 120.0
C37C C36C H36D 120.0
C38C C37C C36C 120.0
C38C C37C H37D 120.0
C36C C37C H37D 120.0
C37C C38C C33C 120.0
C37C C38C H38C 120.0
C33C C38C H38C 120.0
O1A C39A C40A 112.2(12)
O1A C39A H39A 109.2
C40A C39A H39A 109.2
O1A C39A H39B 109.2
C40A C39A H39B 109.2
H39A C39A H39B 107.9
O1B C39B C40B 113.9(11)
O1B C39B H39E 108.8
C40B C39B H39E 108.8
O1B C39B H39F 108.8
C40B C39B H39F 108.8
H39E C39B H39F 107.7
N5 C40 C41 112.6(11)
N5 C40 C39 109.0(10)
C41 C40 C39 112.8(12)
N5 C40 H40A 107.4
C41 C40 H40A 107.4
C39 C40 H40A 107.4
O1C C39C C40C 111.3(11)
O1C C39C H39G 109.4
C40C C39C H39G 109.4
O1C C39C H39H 109.4
C40C C39C H39H 109.4
H39G C39C H39H 108.0
O1 C39 C40 113.2(11)
O1 C39 H39C 108.9
C40 C39 H39C 108.9
O1 C39 H39D 108.9
C40 C39 H39D 108.9
H39C C39 H39D 107.8
N5B C40B C39B 108.7(10)
N5B C40B C41B 111.6(10)
C39B C40B C41B 112.7(12)
N5B C40B H40C 107.9
C39B C40B H40C 107.9
C41B C40B H40C 107.9
N5C C40C C39C 109.9(11)
N5C C40C C41C 110.3(11)
C39C C40C C41C 111.8(13)
N5C C40C H40D 108.2
C39C C40C H40D 108.2
C41C C40C H40D 108.2
N5A C40A C39A 108.2(11)
N5A C40A C41A 109.1(12)
C39A C40A C41A 113.3(15)
N5A C40A H40B 108.7
C39A C40A H40B 108.7
C41A C40A H40B 108.7
C44C C41C C40C 114.8(13)
C44C C41C C42C 113.4(16)
C40C C41C C42C 110.6(12)
C44C C41C H41C 105.7
C40C C41C H41C 105.7
C42C C41C H41C 105.7
C42B C41B C40B 112.0(11)
C42B C41B C44B 111.4(13)
C40B C41B C44B 112.9(11)
C42B C41B H41D 106.7
C40B C41B H41D 106.7
C44B C41B H41D 106.7
C42A C41A C44A 119.9(19)
C42A C41A C40A 114.1(17)
C44A C41A C40A 113.7(12)
C42A C41A H41A 101.8
C44A C41A H41A 101.8
C40A C41A H41A 101.8
C44 C41 C42 115.1(17)
C44 C41 C40 110.7(12)
C42 C41 C40 109.2(12)
C44 C41 H41B 107.2
C42 C41 H41B 107.2
C40 C41 H41B 107.2
C41A C42A C43A 127(3)
C41A C42A H42A 105.5
C43A C42A H42A 105.5
C41A C42A H42B 105.5
C43A C42A H42B 105.5
H42A C42A H42B 106.0
C41 C42 C43 108.9(15)
C41 C42 H42C 109.9
C43 C42 H42C 109.9
C41 C42 H42D 109.9
C43 C42 H42D 109.9
H42C C42 H42D 108.3
C41B C42B C43B 116.4(12)
C41B C42B H42E 108.2
C43B C42B H42E 108.2
C41B C42B H42H 108.2
C43B C42B H42H 108.2
H42E C42B H42H 107.3
C41C C42C C43C 113.2(16)
C41C C42C H42F 108.9
C43C C42C H42F 108.9
C41C C42C H42G 108.9
C43C C42C H42G 108.9
H42F C42C H42G 107.7
C42A C43A H43A 109.5
C42A C43A H43B 109.5
H43A C43A H43B 109.5
C42A C43A H43C 109.5
H43A C43A H43C 109.5
H43B C43A H43C 109.5
C42 C43 H43D 109.5
C42 C43 H43E 109.5
H43D C43 H43E 109.5
C42 C43 H43F 109.5
H43D C43 H43F 109.5
H43E C43 H43F 109.5
C42B C43B H43G 109.5
C42B C43B H43H 109.5
H43G C43B H43H 109.5
C42B C43B H43I 109.5
H43G C43B H43I 109.5
H43H C43B H43I 109.5
C41B C44B H44G 109.5
C41B C44B H44H 109.5
H44G C44B H44H 109.5
C41B C44B H44I 109.5
H44G C44B H44I 109.5
H44H C44B H44I 109.5
C41A C44A H44A 109.5
C41A C44A H44B 109.5
H44A C44A H44B 109.5
C41A C44A H44C 109.5
H44A C44A H44C 109.5
H44B C44A H44C 109.5
C41C C44C H44J 109.5
C41C C44C H44K 109.5
H44J C44C H44K 109.5
C41C C44C H44L 109.5
H44J C44C H44L 109.5
H44K C44C H44L 109.5
C41 C44 H44D 109.5
C41 C44 H44E 109.5
H44D C44 H44E 109.5
C41 C44 H44F 109.5
H44D C44 H44F 109.5
H44E C44 H44F 109.5
C42C C43C H43J 109.5
C42C C43C H43K 109.5
H43J C43C H43K 109.5
C42C C43C H43L 109.5
H43J C43C H43L 109.5
H43K C43C H43L 109.5
Cl1 C1S Cl2 118.4(16)
Cl1 C1S Cl3 108.8(13)
Cl2 C1S Cl3 97.6(12)
Cl1 C1S H1SA 110.4
Cl2 C1S H1SA 110.4
Cl3 C1S H1SA 110.4
Cl5 C2S Cl4 113.0(16)
Cl5 C2S Cl6 114.9(13)
Cl4 C2S Cl6 113.3(17)
Cl5 C2S H2SA 104.8
Cl4 C2S H2SA 104.8
Cl6 C2S H2SA 104.8

loop_
_geom_bond_atom_site_label_1
_geom_bond_atom_site_label_2
_geom_bond_distance
Mg1B N4B 2.061(11)
Mg1B N3B 2.069(11)
Mg1B N1B 2.072(11)
Mg1B O1B 2.072(9)
Mg1B N2B 2.096(11)
Mg1A O1A 2.067(9)
Mg1A N4A 2.077(11)
Mg1A N3A 2.077(12)
Mg1A N2A 2.087(11)
Mg1A N1A 2.086(11)
Mg1 O1 2.065(9)
Mg1 N3 2.079(11)
Mg1 N1 2.081(11)
Mg1 N2 2.084(11)
Mg1 N4 2.092(11)
Mg1C N1C 2.049(12)
Mg1C N2C 2.076(12)
Mg1C O1C 2.078(8)
Mg1C N4C 2.084(12)
Mg1C N3C 2.084(11)
S1 C34 1.751(13)
S1 C34A 1.767(12)
S2 C34C 1.714(7)
S2 C34B 1.740(14)
O1A C39A 1.420(14)
O1 C39 1.424(15)
O1C C39C 1.440(15)
O1B C39B 1.413(13)
N1A C1A 1.381(16)
N1A C4A 1.388(15)
N1B C1B 1.366(17)
N1B C4B 1.373(15)
N1 C1 1.368(16)
N1 C4 1.385(15)
N1C C4C 1.379(16)
N1C C1C 1.394(17)
N2A C9A 1.381(15)
N2A C6A 1.389(15)
N2B C9B 1.362(17)
N2B C6B 1.379(16)
N2 C6 1.378(16)
N2 C9 1.400(17)
N2C C9C 1.365(17)
N2C C6C 1.407(15)
N3B C11B 1.356(17)
N3B C14B 1.400(16)
N3A C14A 1.379(16)
N3A C11A 1.383(17)
N3 C14 1.377(15)
N3 C11 1.387(17)
N3C C11C 1.368(16)
N3C C14C 1.384(15)
N4B C16B 1.387(15)
N4B C19B 1.400(18)
N4 C16 1.351(15)
N4 C19 1.373(15)
N4A C16A 1.363(15)
N4A C19A 1.366(17)
N4C C19C 1.382(17)
N4C C16C 1.389(15)
N5B C40B 1.480(16)
N5B H5BA 0.8800
N5B H5BB 0.8800
N5C C40C 1.469(17)
N5C H5CA 0.8800
N5C H5CB 0.8800
N5A C40A 1.444(19)
N5A H5AA 0.8800
N5A H5AB 0.8800
N5 C40 1.455(17)
N5 H5A 0.8800
N5 H5B 0.8800
C1 C20 1.403(18)
C1 C2 1.507(18)
C1A C20A 1.409(16)
C1A C2A 1.455(17)
C1B C20B 1.434(18)
C1B C2B 1.485(16)
C1C C20C 1.427(18)
C1C C2C 1.463(17)
C2B C3B 1.374(19)
C2B C21B 1.513(18)
C2A C3A 1.395(19)
C2A C21A 1.463(19)
C2C C3C 1.37(2)
C2C C21C 1.49(2)
C2 C3 1.324(18)
C2 C21 1.479(19)
C3C C4C 1.426(19)
C3C C22C 1.518(18)
C3 C4 1.442(19)
C3 C22 1.497(17)
C3A C4A 1.420(19)
C3A C22A 1.495(18)
C3B C4B 1.46(2)
C3B C22B 1.513(17)
C4A C5A 1.387(18)
C4B C5B 1.38(2)
C4C C5C 1.40(2)
C4 C5 1.398(18)
C5B C6B 1.39(2)
C5B H5BC 0.9500
C5A C6A 1.392(18)
C5A H5AC 0.9500
C5C C6C 1.36(2)
C5C H5CC 0.9500
C5 C6 1.378(19)
C5 H5C 0.9500
C6A C7A 1.447(18)
C6 C7 1.422(19)
C6C C7C 1.44(2)
C6B C7B 1.435(19)
C7B C8B 1.395(19)
C7B C24B 1.485(18)
C7C C8C 1.35(2)
C7C C24C 1.526(19)
C7A C8A 1.370(19)
C7A C24A 1.507(18)
C7 C8 1.34(2)
C7 C24 1.512(18)
C8C C9C 1.415(18)
C8C C26C 1.55(2)
C8B C26B 1.47(2)
C8B C9B 1.471(18)
C8A C9A 1.454(18)
C8A C26A 1.458(19)
C8 C9 1.435(17)
C8 C26 1.512(19)
C9C C10C 1.420(18)
C9A C10A 1.396(19)
C9 C10 1.395(18)
C9B C10B 1.367(18)
C10B C11B 1.394(19)
C10B H10C 0.9500
C10 C11 1.386(18)
C10 H10A 0.9500
C10C C11C 1.358(18)
C10C H10D 0.9500
C10A C11A 1.391(18)
C10A H10B 0.9500
C11 C12 1.475(18)
C11B C12B 1.464(19)
C11C C12C 1.485(17)
C11A C12A 1.455(18)
C12B C13B 1.38(2)
C12B C27B 1.47(2)
C12C C13C 1.33(2)
C12C C27C 1.54(2)
C12 C13 1.329(19)
C12 C27 1.54(2)
C12A C13A 1.38(2)
C12A C27A 1.48(2)
C13B C14B 1.477(18)
C13B C28B 1.501(18)
C13C C14C 1.489(19)
C13C C28C 1.510(17)
C13A C14A 1.473(19)
C13A C28A 1.511(18)
C13 C14 1.494(19)
C13 C28 1.512(19)
C14 C15 1.360(19)
C14B C15B 1.384(19)
C14C C15C 1.355(18)
C14A C15A 1.384(19)
C15B C16B 1.373(19)
C15B H15C 0.9500
C15A C16A 1.413(19)
C15A H15A 0.9500
C15C C16C 1.420(19)
C15C H15D 0.9500
C15 C16 1.428(18)
C15 H15B 0.9500
C16 C17 1.432(18)
C16B C17B 1.440(19)
C16A C17A 1.399(18)
C16C C17C 1.44(2)
C17 C18 1.359(19)
C17 C30 1.499(17)
C17C C18C 1.381(19)
C17C C30C 1.507(18)
C17B C18B 1.389(18)
C17B C30B 1.509(18)
C17A C18A 1.36(2)
C17A C30A 1.515(17)
C18B C19B 1.464(18)
C18B C32B 1.50(2)
C18A C19A 1.458(18)
C18A C32A 1.51(2)
C18C C19C 1.461(18)
C18C C32C 1.49(2)
C18 C32 1.46(2)
C18 C19 1.464(17)
C19 C20 1.423(18)
C19A C20A 1.435(18)
C19B C20B 1.426(17)
C19C C20C 1.437(17)
C20 C33 1.527(19)
C20A C33A 1.508(18)
C20B C33B 1.455(18)
C20C C33C 1.486(15)
C21 H21A 0.9800
C21 H21B 0.9800
C21 H21C 0.9800
C21A H21D 0.9800
C21A H21E 0.9800
C21A H21F 0.9800
C21B H21G 0.9800
C21B H21H 0.9800
C21B H21I 0.9800
C21C H21J 0.9800
C21C H21K 0.9800
C21C H21L 0.9800
C22A C23A 1.448(19)
C22A H22A 0.9900
C22A H22B 0.9900
C22 C23 1.546(19)
C22 H22C 0.9900
C22 H22D 0.9900
C22B C23B 1.50(2)
C22B H22E 0.9900
C22B H22F 0.9900
C22C C23C 1.54(2)
C22C H22G 0.9900
C22C H22H 0.9900
C23B H23G 0.9800
C23B H23H 0.9800
C23B H23I 0.9800
C23A H23A 0.9800
C23A H23B 0.9800
C23A H23C 0.9800
C23C H23J 0.9800
C23C H23K 0.9800
C23C H23L 0.9800
C23 H23D 0.9800
C23 H23E 0.9800
C23 H23F 0.9800
C24C C25C 1.55(2)
C24C H24E 0.9900
C24C H24F 0.9900
C24B C25B 1.53(2)
C24B H24G 0.9900
C24B H24H 0.9900
C24A C25A 1.52(2)
C24A H24A 0.9900
C24A H24B 0.9900
C24 C25 1.457(18)
C24 H24C 0.9900
C24 H24D 0.9900
C25B H25G 0.9800
C25B H25H 0.9800
C25B H25I 0.9800
C25C H25J 0.9800
C25C H25K 0.9800
C25C H25L 0.9800
C25A H25A 0.9800
C25A H25B 0.9800
C25A H25C 0.9800
C25 H25D 0.9800
C25 H25E 0.9800
C25 H25F 0.9800
C26C H26G 0.9800
C26C H26H 0.9800
C26C H26I 0.9800
C26A H26A 0.9800
C26A H26B 0.9800
C26A H26C 0.9800
C26 H26D 0.9800
C26 H26E 0.9800
C26 H26F 0.9800
C26B H26J 0.9800
C26B H26K 0.9800
C26B H26L 0.9800
C27 H27A 0.9800
C27 H27B 0.9800
C27 H27C 0.9800
C27B H27G 0.9800
C27B H27H 0.9800
C27B H27I 0.9800
C27C H27J 0.9800
C27C H27K 0.9800
C27C H27L 0.9800
C27A H27D 0.9800
C27A H27E 0.9800
C27A H27F 0.9800
C28B C29B 1.53(2)
C28B H28E 0.9900
C28B H28H 0.9900
C28C C29C 1.511(19)
C28C H28F 0.9900
C28C H28G 0.9900
C28A C29A 1.511(18)
C28A H28A 0.9900
C28A H28B 0.9900
C28 C29 1.49(2)
C28 H28C 0.9900
C28 H28D 0.9900
C29C H29G 0.9800
C29C H29H 0.9800
C29C H29I 0.9800
C29A H29A 0.9800
C29A H29B 0.9800
C29A H29C 0.9800
C29 H29D 0.9800
C29 H29E 0.9800
C29 H29F 0.9800
C29B H29J 0.9800
C29B H29K 0.9800
C29B H29L 0.9800
C30C C31C 1.52(2)
C30C H30E 0.9900
C30C H30F 0.9900
C30 C31 1.558(19)
C30 H30A 0.9900
C30 H30B 0.9900
C30B C31B 1.50(2)
C30B H30G 0.9900
C30B H30H 0.9900
C30A C31A 1.51(2)
C30A H30C 0.9900
C30A H30D 0.9900
C31A H31A 0.9800
C31A H31B 0.9800
C31A H31C 0.9800
C31C H31G 0.9800
C31C H31H 0.9800
C31C H31I 0.9800
C31 H31D 0.9800
C31 H31E 0.9800
C31 H31F 0.9800
C31B H31J 0.9800
C31B H31K 0.9800
C31B H31L 0.9800
C32 H32A 0.9800
C32 H32B 0.9800
C32 H32C 0.9800
C32C H32G 0.9800
C32C H32H 0.9800
C32C H32I 0.9800
C32A H32D 0.9800
C32A H32E 0.9800
C32A H32F 0.9800
C32B H32J 0.9800
C32B H32K 0.9800
C32B H32L 0.9800
C33 C38 1.386(18)
C33 C34 1.415(16)
C34 C35 1.375(18)
C35 C36 1.413(17)
C35 C35A 1.418(15)
C36 C37 1.374(18)
C36 H36B 0.9500
C37 C38 1.370(19)
C37 H37B 0.9500
C38 H38A 0.9500
C33A C38A 1.363(17)
C33A C34A 1.405(16)
C34A C35A 1.418(16)
C35A C36A 1.411(16)
C36A C37A 1.344(17)
C36A H36A 0.9500
C37A C38A 1.418(19)
C37A H37A 0.9500
C38A H38B 0.9500
C33B C38B 1.395(17)
C33B C34B 1.402(17)
C34B C35B 1.454(19)
C35B C36B 1.426(19)
C35B C35C 1.430(14)
C36B C37B 1.374(18)
C36B H36C 0.9500
C37B C38B 1.404(19)
C37B H37C 0.9500
C38B H38E 0.9500
C33C C34C 1.3900
C33C C38C 1.3900
C34C C35C 1.3900
C35C C36C 1.3900
C36C C37C 1.3900
C36C H36D 0.9500
C37C C38C 1.3900
C37C H37D 0.9500
C38C H38C 0.9500
C39A C40A 1.534(19)
C39A H39A 0.9900
C39A H39B 0.9900
C39B C40B 1.520(17)
C39B H39E 0.9900
C39B H39F 0.9900
C40 C41 1.54(2)
C40 C39 1.537(18)
C40 H40A 1.0000
C39C C40C 1.506(18)
C39C H39G 0.9900
C39C H39H 0.9900
C39 H39C 0.9900
C39 H39D 0.9900
C40B C41B 1.529(19)
C40B H40C 1.0000
C40C C41C 1.54(2)
C40C H40D 1.0000
C40A C41A 1.55(2)
C40A H40B 1.0000
C41C C44C 1.50(2)
C41C C42C 1.55(2)
C41C H41C 1.0000
C41B C42B 1.502(18)
C41B C44B 1.546(19)
C41B H41D 1.0000
C41A C42A 1.31(2)
C41A C44A 1.53(2)
C41A H41A 1.0000
C41 C44 1.49(2)
C41 C42 1.50(2)
C41 H41B 1.0000
C42A C43A 1.40(3)
C42A H42A 0.9900
C42A H42B 0.9900
C42 C43 1.54(2)
C42 H42C 0.9900
C42 H42D 0.9900
C42B C43B 1.54(2)
C42B H42E 0.9900
C42B H42H 0.9900
C42C C43C 1.60(3)
C42C H42F 0.9900
C42C H42G 0.9900
C43A H43A 0.9800
C43A H43B 0.9800
C43A H43C 0.9800
C43 H43D 0.9800
C43 H43E 0.9800
C43 H43F 0.9800
C43B H43G 0.9800
C43B H43H 0.9800
C43B H43I 0.9800
C44B H44G 0.9800
C44B H44H 0.9800
C44B H44I 0.9800
C44A H44A 0.9800
C44A H44B 0.9800
C44A H44C 0.9800
C44C H44J 0.9800
C44C H44K 0.9800
C44C H44L 0.9800
C44 H44D 0.9800
C44 H44E 0.9800
C44 H44F 0.9800
C43C H43J 0.9800
C43C H43K 0.9800
C43C H43L 0.9800
C1S Cl1 1.58(3)
C1S Cl2 1.77(3)
C1S Cl3 1.89(3)
C1S H1SA 1.0000
C2S Cl5 1.59(3)
C2S Cl4 1.70(2)
C2S Cl6 1.71(3)
C2S H2SA 1.0000

loop_
_geom_hbond_atom_site_label_D
_geom_hbond_atom_site_label_H
_geom_hbond_atom_site_label_A
_geom_hbond_distance_DH
_geom_hbond_distance_HA
_geom_hbond_distance_DA
_geom_hbond_angle_DHA
N5A H5AA O1 0.88 2.12 2.699(15) 122.5
N5 H5A O1A 0.88 2.49 2.742(14) 97.4
N5C H5CA O1B 0.88 2.14 2.725(14) 123.5
N5B H5BA O1C 0.88 2.11 2.680(14) 121.4
